data_7205493
loop_
_publ_author_name
'Fowler, Drew A.'
'Tian, Jian'
'Barnes, Charles'
'Teat, Simon J.'
'Atwood, Jerry L.'

_publ_section_title
;
 Cocrystallization of C-butyl pyrogallol[4]arene and C-propan-3-ol
 pyrogallol[4]arene with gabapentin
;
_journal_issue 5
_journal_name_full CrystEngComm
_journal_page_first 1446
_journal_paper_doi 10.1039/c0ce00661k
_journal_volume 13
_journal_year 2011
_chemical_absolute_configuration rmad
_chemical_formula_sum 'C129 H200 N4 O37.5'
_chemical_formula_weight 2406.93
_space_group_IT_number 2
_symmetry_cell_setting triclinic
_symmetry_Int_Tables_number 2
_symmetry_space_group_name_Hall '-P 1'
_symmetry_space_group_name_H-M 'P -1'
_atom_sites_solution_hydrogens geom
_atom_sites_solution_primary direct
_atom_sites_solution_secondary difmap
_audit_creation_method SHELXL-97
_cell_angle_alpha 92.253(6)
_cell_angle_beta 90.065(6)
_cell_angle_gamma 93.959(6)
_cell_formula_units_Z 2
_cell_length_a 12.137(5)
_cell_length_b 16.978(7)
_cell_length_c 31.818(13)
_cell_measurement_reflns_used 4983
_cell_measurement_temperature 173(2)
_cell_measurement_theta_max 20.6
_cell_measurement_theta_min 2.2
_cell_volume 6536(5)
_computing_cell_refinement 'APEX2 (Bruker AXS, 2008)'
_computing_data_collection 'APEX2 (Bruker AXS, 2008)'
_computing_data_reduction 'APEX2 (Bruker AXS, 2008)'
_computing_molecular_graphics 'X-SEED (Barbour, 2001)'
_computing_publication_material 'CIFTAB (Sheldrick, 1997)'
_computing_structure_refinement 'SHELXL-97 (Sheldrick, 1997)'
_computing_structure_solution 'SHELXS-97 (Sheldrick, 1997)'
_diffrn_ambient_temperature 173(2)
_diffrn_measured_fraction_theta_full 1.000
_diffrn_measured_fraction_theta_max 1.000
_diffrn_measurement_device_type 'Bruker APEXII CCD area detector'
_diffrn_measurement_method 'omega scans'
_diffrn_radiation_monochromator graphite
_diffrn_radiation_type MoK\a
_diffrn_radiation_wavelength 0.71073
_diffrn_reflns_av_R_equivalents 0.0678
_diffrn_reflns_av_sigmaI/netI 0.0782
_diffrn_reflns_limit_h_max 12
_diffrn_reflns_limit_h_min -12
_diffrn_reflns_limit_k_max 17
_diffrn_reflns_limit_k_min -17
_diffrn_reflns_limit_l_max 33
_diffrn_reflns_limit_l_min -33
_diffrn_reflns_number 49122
_diffrn_reflns_theta_full 21.97
_diffrn_reflns_theta_max 21.97
_diffrn_reflns_theta_min 1.28
_diffrn_source 'fine-focus sealed tube'
_diffrn_standards_decay_% 0.0
_exptl_absorpt_coefficient_mu 0.089
_exptl_absorpt_correction_T_max 0.99
_exptl_absorpt_correction_T_min 0.83
_exptl_absorpt_correction_type multi-scan
_exptl_absorpt_process_details
;
Data were corrected for decay and absorption using the program SADABS
(Sheldrick, G. M. (2003). SADABS. Version 2.10. University of
G\"ottingen, Germany).
;
_exptl_crystal_colour colourless
_exptl_crystal_density_diffrn 1.223
_exptl_crystal_density_method 'not measured'
_exptl_crystal_description plate
_exptl_crystal_F_000 2604
_exptl_crystal_size_max 0.25
_exptl_crystal_size_mid 0.25
_exptl_crystal_size_min 0.02
_refine_diff_density_max 0.935
_refine_diff_density_min -0.644
_refine_diff_density_rms 0.075
_refine_ls_extinction_method none
_refine_ls_goodness_of_fit_ref 1.054
_refine_ls_hydrogen_treatment constr
_refine_ls_matrix_type full
_refine_ls_number_parameters 1589
_refine_ls_number_reflns 15937
_refine_ls_number_restraints 28
_refine_ls_restrained_S_all 1.058
_refine_ls_R_factor_all 0.1476
_refine_ls_R_factor_gt 0.0914
_refine_ls_shift/su_max 0.001
_refine_ls_shift/su_mean 0.000
_refine_ls_structure_factor_coef Fsqd
_refine_ls_weighting_details 'calc w=1/[\s^2^(Fo^2^)+(0.1560P)^2^+10.1634P] where P=(Fo^2^+2Fc^2^)/3'
_refine_ls_weighting_scheme calc
_refine_ls_wR_factor_gt 0.2484
_refine_ls_wR_factor_ref 0.2927
_reflns_number_gt 9427
_reflns_number_total 15937
_reflns_threshold_expression >2sigma(I)
_cod_data_source_file C0CE00661K.TXT
_cod_data_source_block C4GABA
_cod_original_formula_sum 'C129 H200 N4 O37.50'
_cod_database_code 7205493

loop_
_symmetry_equiv_pos_as_xyz
'x, y, z'
'-x, -y, -z'

loop_
_atom_site_label
_atom_site_type_symbol
_atom_site_fract_x
_atom_site_fract_y
_atom_site_fract_z
_atom_site_U_iso_or_equiv
_atom_site_adp_type
_atom_site_occupancy
_atom_site_symmetry_multiplicity
_atom_site_calc_flag
_atom_site_refinement_flags
_atom_site_disorder_assembly
_atom_site_disorder_group
O9 O 0.2413(3) 0.1559(3) 0.49282(14) 0.0470(12) Uani 1 1 d . . .
H9 H 0.3024 0.1368 0.4966 0.056 Uiso 1 1 calc R . .
O10 O 0.0368(3) 0.0902(3) 0.49073(14) 0.0473(12) Uani 1 1 d . . .
H10 H 0.0974 0.1170 0.4937 0.057 Uiso 1 1 calc R . .
O1 O -0.4227(3) 0.1411(3) 0.36030(14) 0.0453(11) Uani 1 1 d . . .
H1 H -0.3966 0.1237 0.3823 0.054 Uiso 1 1 calc R . .
O4 O -0.0373(3) 0.2528(3) 0.22003(13) 0.0487(12) Uani 1 1 d . B .
H4 H -0.0975 0.2731 0.2228 0.058 Uiso 1 1 d . . .
O12 O -0.3138(3) 0.0922(3) 0.42703(14) 0.0482(12) Uani 1 1 d . . .
H12 H -0.3076 0.0438 0.4300 0.058 Uiso 1 1 calc R . .
O11 O -0.1486(3) 0.0135(3) 0.45922(15) 0.0477(12) Uani 1 1 d . . .
H11 H -0.0916 -0.0041 0.4693 0.057 Uiso 1 1 calc R . .
O8 O 0.4102(3) 0.1454(3) 0.43019(13) 0.0451(11) Uani 1 1 d . . .
H8 H 0.4351 0.1432 0.4547 0.054 Uiso 1 1 calc R . .
O6 O 0.3083(3) 0.2385(3) 0.28646(14) 0.0508(12) Uani 1 1 d . B .
H6 H 0.3420 0.2479 0.3094 0.061 Uiso 1 1 calc R . .
O25 O -0.0726(4) -0.0229(3) 0.21013(14) 0.0501(12) Uani 1 1 d . . .
O32 O -0.4401(4) -0.1290(3) 0.48737(15) 0.0607(14) Uani 1 1 d . . .
O7 O 0.4126(3) 0.2425(3) 0.36499(14) 0.0494(12) Uani 1 1 d . B .
H7 H 0.4443 0.2005 0.3677 0.059 Uiso 1 1 calc R . .
O3 O -0.2584(4) 0.2398(3) 0.23702(14) 0.0554(13) Uani 1 1 d . . .
H3 H -0.3057 0.2043 0.2282 0.067 Uiso 1 1 d . . .
O2 O -0.3969(4) 0.1375(3) 0.27640(14) 0.0536(13) Uani 1 1 d . . .
H2 H -0.4361 0.1084 0.2920 0.064 Uiso 1 1 calc R . .
O5 O 0.1717(3) 0.1948(3) 0.22515(14) 0.0489(12) Uani 1 1 d . . .
H5 H 0.1172 0.1685 0.2141 0.059 Uiso 1 1 d . . .
O31 O -0.4134(4) -0.0558(3) 0.43217(15) 0.0553(13) Uani 1 1 d . . .
C16 C 0.2550(5) 0.3046(4) 0.39055(19) 0.0365(16) Uani 1 1 d . B .
C15 C 0.1726(5) 0.3071(4) 0.4210(2) 0.0397(16) Uani 1 1 d . . .
H15 H 0.1165 0.3428 0.4178 0.048 Uiso 1 1 calc R . .
C18 C 0.3312(5) 0.2010(4) 0.42969(19) 0.0371(16) Uani 1 1 d . B .
C25 C -0.1345(5) 0.0938(4) 0.45784(18) 0.0363(16) Uani 1 1 d . . .
C1 C -0.2103(5) 0.3026(4) 0.3475(2) 0.0408(17) Uani 1 1 d . . .
H25 H -0.1650 0.3398 0.3640 0.049 Uiso 1 1 calc R . .
C14 C 0.2610(5) 0.3574(4) 0.3532(2) 0.0392(16) Uani 1 1 d . . .
H14 H 0.3365 0.3540 0.3410 0.047 Uiso 1 1 calc R A 1
C6 C -0.1978(5) 0.3026(4) 0.3038(2) 0.0382(16) Uani 1 1 d . . .
C7 C -0.1176(5) 0.3610(4) 0.2829(2) 0.0399(16) Uani 1 1 d . . .
H26 H -0.1396 0.3600 0.2526 0.048 Uiso 1 1 calc R . .
C2 C -0.2841(5) 0.2521(4) 0.3683(2) 0.0390(16) Uani 1 1 d . . .
C19 C 0.2496(5) 0.2061(4) 0.4598(2) 0.0380(16) Uani 1 1 d . . .
C12 C 0.2087(5) 0.2721(4) 0.2880(2) 0.0394(16) Uani 1 1 d . . .
N1 N -0.1534(5) -0.1096(3) 0.27390(17) 0.0501(15) Uani 1 1 d . . .
H1A H -0.2105 -0.1470 0.2756 0.075 Uiso 1 1 calc R . .
H1B H -0.0892 -0.1310 0.2804 0.075 Uiso 1 1 calc R . .
H1C H -0.1494 -0.0918 0.2473 0.075 Uiso 1 1 calc R . .
C23 C -0.0270(5) 0.2173(4) 0.47129(18) 0.0374(16) Uani 1 1 d . . .
C4 C -0.3371(5) 0.1933(4) 0.3004(2) 0.0432(17) Uani 1 1 d . . .
C24 C -0.0402(5) 0.1360(4) 0.47336(19) 0.0367(16) Uani 1 1 d . . .
C13 C 0.1797(5) 0.3282(4) 0.3188(2) 0.0381(16) Uani 1 1 d . B .
N4 N -0.5696(4) -0.0044(3) 0.37885(16) 0.0504(15) Uani 1 1 d . . .
H4A H -0.5466 0.0009 0.3518 0.076 Uiso 1 1 calc R . .
H4B H -0.5102 0.0013 0.3965 0.076 Uiso 1 1 calc R . .
H4C H -0.6172 0.0332 0.3856 0.076 Uiso 1 1 calc R . .
C11 C 0.1354(5) 0.2478(4) 0.2552(2) 0.0396(16) Uani 1 1 d . B .
C26 C -0.2187(5) 0.1342(4) 0.44093(19) 0.0384(16) Uani 1 1 d . . .
C10 C 0.0327(5) 0.2779(4) 0.2530(2) 0.0392(16) Uani 1 1 d . . .
C8 C 0.0743(5) 0.3560(4) 0.3156(2) 0.0408(17) Uani 1 1 d . . .
H27 H 0.0526 0.3937 0.3363 0.049 Uiso 1 1 calc R B .
C20 C 0.1687(5) 0.2601(4) 0.4558(2) 0.0405(16) Uani 1 1 d . . .
C9 C 0.0005(5) 0.3315(4) 0.2840(2) 0.0400(16) Uani 1 1 d . B .
C124 C -0.4734(6) -0.0844(4) 0.4607(2) 0.0463(18) Uani 1 1 d . . .
C22 C -0.1130(5) 0.2560(4) 0.45277(19) 0.0395(16) Uani 1 1 d . . .
H22 H -0.1052 0.3118 0.4507 0.047 Uiso 1 1 calc R . .
C93 C 0.0324(5) -0.0077(4) 0.3078(2) 0.0446(17) Uani 1 1 d . . .
H93A H 0.0493 -0.0358 0.2810 0.054 Uiso 1 1 calc R . .
H93B H 0.0303 -0.0466 0.3302 0.054 Uiso 1 1 calc R . .
C27 C -0.2084(5) 0.2152(4) 0.43756(19) 0.0378(16) Uani 1 1 d . . .
C28 C -0.3000(5) 0.2577(4) 0.4159(2) 0.0418(17) Uani 1 1 d . . .
H28 H -0.3712 0.2271 0.4219 0.050 Uiso 1 1 calc R . .
C3 C -0.3465(5) 0.1974(4) 0.3436(2) 0.0377(16) Uani 1 1 d . . .
C17 C 0.3334(5) 0.2487(4) 0.3957(2) 0.0387(16) Uani 1 1 d . . .
C89 C -0.1019(6) 0.0773(4) 0.3439(2) 0.0499(18) Uani 1 1 d . . .
H89A H -0.1716 0.1033 0.3400 0.060 Uiso 1 1 calc R . .
H89B H -0.1119 0.0430 0.3683 0.060 Uiso 1 1 calc R . .
C5 C -0.2639(5) 0.2463(4) 0.2804(2) 0.0408(17) Uani 1 1 d . . .
C21 C 0.0762(5) 0.2639(4) 0.48822(19) 0.0402(16) Uani 1 1 d . . .
H21 H 0.1008 0.2352 0.5130 0.048 Uiso 1 1 calc R . .
C121 C -0.6700(5) -0.0995(4) 0.4277(2) 0.0467(18) Uani 1 1 d . . .
C92 C 0.1248(6) 0.0562(4) 0.3177(2) 0.0532(19) Uani 1 1 d . . .
H92A H 0.1953 0.0311 0.3212 0.064 Uiso 1 1 calc R . .
H92B H 0.1332 0.0917 0.2938 0.064 Uiso 1 1 calc R . .
C96 C -0.0908(6) 0.0773(4) 0.2658(2) 0.0507(19) Uani 1 1 d . . .
H96A H -0.1689 0.0900 0.2634 0.061 Uiso 1 1 calc R . .
H96B H -0.0470 0.1277 0.2722 0.061 Uiso 1 1 calc R . .
C90 C -0.0098(6) 0.1409(4) 0.3542(2) 0.0505(18) Uani 1 1 d . . .
H90A H -0.0060 0.1800 0.3319 0.061 Uiso 1 1 calc R . .
H90B H -0.0264 0.1688 0.3811 0.061 Uiso 1 1 calc R . .
C29 C -0.1257(6) 0.4452(4) 0.2995(2) 0.0528(19) Uani 1 1 d . . .
H29A H -0.0757 0.4803 0.2828 0.063 Uiso 1 1 calc R . .
H29B H -0.0987 0.4493 0.3289 0.063 Uiso 1 1 calc R . .
C33 C 0.2513(6) 0.4446(4) 0.3671(2) 0.0535(19) Uani 0.70 1 d P B 1
H33A H 0.1732 0.4537 0.3734 0.064 Uiso 0.70 1 calc PR B 1
H33B H 0.2952 0.4571 0.3930 0.064 Uiso 0.70 1 calc PR B 1
C37 C 0.0575(6) 0.3483(4) 0.5045(2) 0.0506(18) Uani 1 1 d . . .
H37A H 0.0454 0.3816 0.4803 0.061 Uiso 1 1 calc R . .
H37B H -0.0099 0.3473 0.5220 0.061 Uiso 1 1 calc R . .
C94 C -0.0816(5) 0.0248(4) 0.3042(2) 0.0415(17) Uani 1 1 d . . .
C41 C -0.3128(6) 0.3419(4) 0.4320(2) 0.055(2) Uani 1 1 d . . .
H41A H -0.3683 0.3649 0.4142 0.066 Uiso 1 1 calc R . .
H41B H -0.2416 0.3728 0.4282 0.066 Uiso 1 1 calc R . .
C97 C -0.0549(6) 0.0463(5) 0.2225(2) 0.057(2) Uani 1 1 d . . .
C123 C -0.5922(6) -0.0627(5) 0.4625(2) 0.057(2) Uani 1 1 d . . .
H12A H -0.5926 -0.0045 0.4616 0.068 Uiso 1 1 calc R . .
H12B H -0.6231 -0.0782 0.4900 0.068 Uiso 1 1 calc R . .
C122 C -0.6250(7) -0.0821(5) 0.3831(2) 0.066(2) Uani 1 1 d . . .
H12C H -0.5727 -0.1222 0.3750 0.079 Uiso 1 1 calc R . .
H12D H -0.6874 -0.0882 0.3629 0.079 Uiso 1 1 calc R . .
C91 C 0.1008(6) 0.1048(4) 0.3577(2) 0.0538(19) Uani 1 1 d . . .
H91A H 0.0999 0.0705 0.3821 0.065 Uiso 1 1 calc R . .
H91B H 0.1600 0.1474 0.3623 0.065 Uiso 1 1 calc R . .
O26 O -0.0179(9) 0.0981(5) 0.19926(18) 0.157(4) Uani 1 1 d U . .
C95 C -0.1718(5) -0.0423(4) 0.3041(2) 0.0501(18) Uani 1 1 d . . .
H95A H -0.1780 -0.0627 0.3327 0.060 Uiso 1 1 calc R . .
H95B H -0.2431 -0.0208 0.2972 0.060 Uiso 1 1 calc R . .
C30 C -0.2410(7) 0.4757(5) 0.2985(3) 0.075(2) Uani 1 1 d . . .
H30A H -0.2895 0.4438 0.3172 0.089 Uiso 1 1 calc R . .
H30B H -0.2365 0.5309 0.3100 0.089 Uiso 1 1 calc R . .
C42 C -0.3471(7) 0.3523(6) 0.4777(3) 0.081(3) Uani 1 1 d . . .
H42A H -0.2994 0.3217 0.4953 0.098 Uiso 1 1 calc R . .
H42B H -0.3342 0.4087 0.4866 0.098 Uiso 1 1 calc R . .
C116 C -0.6819(7) -0.1863(5) 0.4332(3) 0.075(2) Uani 1 1 d . . .
H11A H -0.6974 -0.1960 0.4632 0.090 Uiso 1 1 calc R . .
H11B H -0.6109 -0.2089 0.4261 0.090 Uiso 1 1 calc R . .
C118 C -0.8821(7) -0.1913(6) 0.4129(3) 0.077(3) Uani 1 1 d . . .
H11C H -0.9389 -0.2162 0.3933 0.092 Uiso 1 1 calc R . .
H11D H -0.9076 -0.2012 0.4419 0.092 Uiso 1 1 calc R . .
C120 C -0.7816(6) -0.0630(6) 0.4344(3) 0.076(3) Uani 1 1 d . . .
H12E H -0.8024 -0.0659 0.4644 0.091 Uiso 1 1 calc R . .
H12F H -0.7736 -0.0065 0.4275 0.091 Uiso 1 1 calc R . .
C119 C -0.8738(7) -0.1051(6) 0.4072(3) 0.086(3) Uani 1 1 d . . .
H11E H -0.9450 -0.0833 0.4147 0.103 Uiso 1 1 calc R . .
H11F H -0.8590 -0.0949 0.3772 0.103 Uiso 1 1 calc R . .
C38 C 0.1524(8) 0.3844(5) 0.5298(3) 0.089(3) Uani 1 1 d . . .
H38A H 0.2199 0.3839 0.5124 0.107 Uiso 1 1 calc R . .
H38B H 0.1635 0.3513 0.5542 0.107 Uiso 1 1 calc R . .
C117 C -0.7756(7) -0.2305(6) 0.4057(3) 0.086(3) Uani 1 1 d . . .
H11G H -0.7553 -0.2289 0.3756 0.104 Uiso 1 1 calc R . .
H11H H -0.7851 -0.2865 0.4133 0.104 Uiso 1 1 calc R . .
C39 C 0.1391(10) 0.4685(7) 0.5459(4) 0.132(4) Uani 1 1 d . . .
H39A H 0.2079 0.4881 0.5608 0.159 Uiso 1 1 calc R . .
H39B H 0.1310 0.5018 0.5214 0.159 Uiso 1 1 calc R . .
C34 C 0.2930(10) 0.4987(6) 0.3324(4) 0.068(3) Uani 0.70 1 d P B 1
H34A H 0.3734 0.4943 0.3288 0.081 Uiso 0.70 1 calc PR B 1
H34B H 0.2563 0.4809 0.3056 0.081 Uiso 0.70 1 calc PR B 1
C44 C -0.5019(17) 0.3557(12) 0.5305(6) 0.226(8) Uiso 1 1 d . . .
H44A H -0.4614 0.3307 0.5524 0.340 Uiso 1 1 calc R . .
H44B H -0.5808 0.3401 0.5326 0.340 Uiso 1 1 calc R . .
H44C H -0.4903 0.4133 0.5340 0.340 Uiso 1 1 calc R . .
C31 C -0.2918(8) 0.4738(7) 0.2572(3) 0.103(3) Uani 1 1 d . . .
H31A H -0.2958 0.4190 0.2452 0.124 Uiso 1 1 calc R . .
H31B H -0.2453 0.5072 0.2385 0.124 Uiso 1 1 calc R . .
C40 C 0.0451(10) 0.4800(7) 0.5746(4) 0.116(4) Uani 1 1 d . . .
H40A H -0.0240 0.4616 0.5603 0.174 Uiso 1 1 calc R . .
H40B H 0.0434 0.5362 0.5826 0.174 Uiso 1 1 calc R . .
H40C H 0.0538 0.4497 0.5998 0.174 Uiso 1 1 calc R . .
C32 C -0.4105(9) 0.5040(8) 0.2591(4) 0.133(5) Uani 1 1 d . . .
H32A H -0.4599 0.4661 0.2737 0.199 Uiso 1 1 calc R . .
H32B H -0.4379 0.5095 0.2305 0.199 Uiso 1 1 calc R . .
H32C H -0.4082 0.5554 0.2743 0.199 Uiso 1 1 calc R . .
C36 C 0.1501(12) 0.5987(8) 0.3378(5) 0.100(5) Uani 0.70 1 d P B 1
H36A H 0.1244 0.5835 0.3092 0.150 Uiso 0.70 1 calc PR B 1
H36B H 0.1413 0.6551 0.3434 0.150 Uiso 0.70 1 calc PR B 1
H36C H 0.1066 0.5677 0.3581 0.150 Uiso 0.70 1 calc PR B 1
C35 C 0.2716(10) 0.5827(7) 0.3420(4) 0.071(3) Uani 0.70 1 d P B 1
H35A H 0.3155 0.6165 0.3226 0.085 Uiso 0.70 1 calc PR B 1
H35B H 0.2966 0.5974 0.3710 0.085 Uiso 0.70 1 calc PR B 1
O19 O 0.0509(3) 0.8606(3) 0.14191(14) 0.0463(12) Uani 1 1 d . . .
H19 H 0.0801 0.8793 0.1202 0.056 Uiso 1 1 calc R . .
O15 O 0.7143(3) 0.8514(3) 0.01049(14) 0.0477(12) Uani 1 1 d . . .
H15A H 0.7794 0.8601 0.0021 0.057 Uiso 1 1 calc R . .
O22 O 0.4190(3) 0.7434(3) 0.28142(13) 0.0446(11) Uani 1 1 d . . .
H22A H 0.4594 0.7572 0.3023 0.053 Uiso 1 1 calc R . .
O21 O 0.2010(4) 0.7656(3) 0.26465(13) 0.0530(13) Uani 1 1 d . . .
H21A H 0.2648 0.7563 0.2725 0.064 Uiso 1 1 calc R . .
O16 O 0.5211(3) 0.9150(3) 0.01234(14) 0.0475(12) Uani 1 1 d . . .
H16 H 0.5801 0.8923 0.0140 0.057 Uiso 1 1 calc R . .
O23 O 0.6395(3) 0.8030(3) 0.27543(14) 0.0467(12) Uani 1 1 d . . .
H23 H 0.5933 0.8356 0.2826 0.056 Uiso 1 1 calc R . .
O14 O 0.8870(3) 0.8551(3) 0.07257(14) 0.0478(12) Uani 1 1 d . . .
H14A H 0.9049 0.8643 0.0477 0.057 Uiso 1 1 calc R . .
O27 O 0.4302(3) 1.0242(3) 0.29301(13) 0.0448(11) Uani 1 1 d . . .
O18 O 0.1676(3) 0.9096(3) 0.07499(14) 0.0475(12) Uani 1 1 d . . .
H18 H 0.1830 0.9583 0.0733 0.057 Uiso 1 1 calc R . .
O24 O 0.7664(3) 0.7584(3) 0.21320(14) 0.0500(12) Uani 1 1 d . . .
H24 H 0.7976 0.7479 0.1903 0.060 Uiso 1 1 calc R . .
O13 O 0.8696(3) 0.7536(3) 0.13565(13) 0.0472(12) Uani 1 1 d . . .
H13 H 0.9079 0.7966 0.1347 0.057 Uiso 1 1 calc R . .
O20 O 0.0820(4) 0.8662(3) 0.22552(14) 0.0521(13) Uani 1 1 d . . .
H20 H 0.0561 0.8993 0.2100 0.063 Uiso 1 1 calc R . .
O17 O 0.3478(4) 0.9902(3) 0.04319(15) 0.0538(13) Uani 1 1 d . . .
H17 H 0.4051 1.0086 0.0312 0.065 Uiso 1 1 calc R . .
C48 C 0.7961(5) 0.8008(4) 0.0726(2) 0.0372(16) Uani 1 1 d . . .
C46 C 0.6985(5) 0.6955(4) 0.10953(18) 0.0352(16) Uani 1 1 d . . .
N2 N 0.3654(4) 1.1071(3) 0.22818(17) 0.0487(15) Uani 1 1 d . . .
H2A H 0.3142 1.1435 0.2263 0.073 Uiso 1 1 calc R . .
H2B H 0.4335 1.1300 0.2224 0.073 Uiso 1 1 calc R . .
H2C H 0.3654 1.0887 0.2547 0.073 Uiso 1 1 calc R . .
C45 C 0.6154(5) 0.6950(4) 0.07887(19) 0.0373(16) Uani 1 1 d . . .
H45 H 0.5522 0.6593 0.0813 0.045 Uiso 1 1 calc R . .
C70 C 0.6594(5) 0.7255(4) 0.2121(2) 0.0393(16) Uani 1 1 d . . .
O28 O 0.5252(5) 0.9214(3) 0.29852(15) 0.0741(16) Uani 1 1 d . . .
C64 C 0.2459(5) 0.7007(4) 0.1974(2) 0.0396(16) Uani 1 1 d . . .
C57 C 0.2509(5) 0.7872(4) 0.06390(18) 0.0367(16) Uani 1 1 d . . .
C71 C 0.6165(5) 0.6708(4) 0.18112(19) 0.0368(16) Uani 1 1 d . . .
C54 C 0.4359(5) 0.8686(4) 0.02927(18) 0.0361(16) Uani 1 1 d . . .
C55 C 0.3491(5) 0.9091(4) 0.04415(19) 0.0380(16) Uani 1 1 d . . .
C61 C 0.1187(5) 0.8054(4) 0.1583(2) 0.0385(16) Uani 1 1 d . . .
C68 C 0.4839(5) 0.7200(4) 0.2482(2) 0.0377(16) Uani 1 1 d . . .
C56 C 0.2558(5) 0.8688(4) 0.06077(19) 0.0403(17) Uani 1 1 d . . .
C65 C 0.3161(5) 0.6404(4) 0.2185(2) 0.0436(17) Uani 1 1 d . . .
H65 H 0.2954 0.6414 0.2489 0.052 Uiso 1 1 calc R . .
C66 C 0.5057(5) 0.6447(4) 0.1840(2) 0.0388(16) Uani 1 1 d . . .
H66 H 0.4747 0.6094 0.1626 0.047 Uiso 1 1 calc R . .
C62 C 0.1299(5) 0.8101(4) 0.2013(2) 0.0391(16) Uani 1 1 d . . .
C59 C 0.2339(5) 0.6990(4) 0.1539(2) 0.0401(17) Uani 1 1 d . . .
H59 H 0.2716 0.6614 0.1375 0.048 Uiso 1 1 calc R . .
C52 C 0.3399(5) 0.7484(4) 0.04836(19) 0.0394(16) Uani 1 1 d . . .
H52 H 0.3381 0.6927 0.0503 0.047 Uiso 1 1 calc R . .
C50 C 0.6216(5) 0.7441(4) 0.04525(19) 0.0344(15) Uani 1 1 d . . .
C69 C 0.5932(5) 0.7500(4) 0.24519(19) 0.0382(16) Uani 1 1 d . . .
C47 C 0.7880(5) 0.7506(4) 0.10516(19) 0.0365(16) Uani 1 1 d . . .
C72 C 0.6910(5) 0.6403(4) 0.14632(19) 0.0370(16) Uani 1 1 d . . .
H72 H 0.7670 0.6416 0.1587 0.044 Uiso 1 1 calc R . .
C53 C 0.4318(5) 0.7867(4) 0.03009(18) 0.0355(16) Uani 1 1 d . . .
C101 C 0.6203(5) 0.9476(4) 0.1836(2) 0.0484(18) Uani 1 1 d . . .
H10A H 0.6240 0.9133 0.2079 0.058 Uiso 1 1 calc R . .
H10B H 0.6945 0.9742 0.1797 0.058 Uiso 1 1 calc R . .
C60 C 0.1693(5) 0.7499(4) 0.13339(19) 0.0380(16) Uani 1 1 d . . .
C106 C 0.4550(6) 0.9585(5) 0.2787(2) 0.0454(18) Uani 1 1 d . . .
C103 C 0.4197(5) 0.9747(4) 0.19792(19) 0.0393(16) Uani 1 1 d . . .
C49 C 0.7124(5) 0.7976(4) 0.0423(2) 0.0397(16) Uani 1 1 d . . .
C51 C 0.5286(5) 0.7428(4) 0.01242(19) 0.0363(16) Uani 1 1 d . . .
H51 H 0.5588 0.7741 -0.0115 0.044 Uiso 1 1 calc R . .
C85 C 0.6612(6) 0.5547(4) 0.1323(2) 0.0535(19) Uani 1 1 d . . .
H85A H 0.5869 0.5516 0.1191 0.064 Uiso 1 1 calc R . .
H85B H 0.6561 0.5225 0.1575 0.064 Uiso 1 1 calc R . .
C102 C 0.5386(5) 1.0091(4) 0.1929(2) 0.0426(17) Uani 1 1 d . . .
H10C H 0.5410 1.0466 0.1698 0.051 Uiso 1 1 calc R . .
H10D H 0.5616 1.0393 0.2190 0.051 Uiso 1 1 calc R . .
C67 C 0.4380(5) 0.6680(4) 0.2168(2) 0.0377(16) Uani 1 1 d . . .
C63 C 0.1942(5) 0.7578(4) 0.2212(2) 0.0415(17) Uani 1 1 d . . .
C73 C 0.4950(5) 0.6598(4) -0.0061(2) 0.0421(17) Uani 1 1 d . . .
H73A H 0.4668 0.6261 0.0168 0.051 Uiso 1 1 calc R . .
H73B H 0.4344 0.6632 -0.0266 0.051 Uiso 1 1 calc R . .
C58 C 0.1532(5) 0.7440(4) 0.08576(18) 0.0380(16) Uani 1 1 d . . .
H58 H 0.0871 0.7737 0.0797 0.046 Uiso 1 1 calc R . .
C98 C 0.3893(6) 0.9207(4) 0.1586(2) 0.0470(18) Uani 1 1 d . . .
H98A H 0.3158 0.8933 0.1631 0.056 Uiso 1 1 calc R . .
H98B H 0.3831 0.9543 0.1341 0.056 Uiso 1 1 calc R . .
C99 C 0.4714(6) 0.8589(4) 0.1481(2) 0.0536(19) Uani 1 1 d . . .
H99A H 0.4697 0.8199 0.1704 0.064 Uiso 1 1 calc R . .
H99B H 0.4494 0.8304 0.1213 0.064 Uiso 1 1 calc R . .
C104 C 0.3379(6) 1.0397(4) 0.1972(2) 0.0495(18) Uani 1 1 d . . .
H10E H 0.3365 1.0604 0.1686 0.059 Uiso 1 1 calc R . .
H10F H 0.2630 1.0162 0.2033 0.059 Uiso 1 1 calc R . .
C81 C 0.2885(6) 0.5557(4) 0.2014(2) 0.056(2) Uani 1 1 d . E .
H81A H 0.3049 0.5530 0.1709 0.067 Uiso 1 1 calc R . .
H81B H 0.3373 0.5201 0.2153 0.067 Uiso 1 1 calc R . .
C105 C 0.4065(5) 0.9248(4) 0.2375(2) 0.0453(17) Uani 1 1 d . . .
H10G H 0.3265 0.9126 0.2419 0.054 Uiso 1 1 calc R . .
H10H H 0.4395 0.8740 0.2313 0.054 Uiso 1 1 calc R . .
C77 C 0.1258(6) 0.6594(5) 0.0696(2) 0.056(2) Uani 1 1 d . . .
H77A H 0.1927 0.6298 0.0724 0.067 Uiso 1 1 calc R . .
H77B H 0.0685 0.6350 0.0881 0.067 Uiso 1 1 calc R . .
C100 C 0.5884(6) 0.8964(5) 0.1440(2) 0.060(2) Uani 1 1 d . . .
H10I H 0.5931 0.9295 0.1191 0.072 Uiso 1 1 calc R . .
H10J H 0.6407 0.8545 0.1401 0.072 Uiso 1 1 calc R . .
C74 C 0.5909(6) 0.6215(4) -0.0277(2) 0.0533(19) Uani 1 1 d . . .
H74A H 0.6293 0.6603 -0.0461 0.064 Uiso 1 1 calc R . .
H74B H 0.6444 0.6079 -0.0061 0.064 Uiso 1 1 calc R . .
C75 C 0.5556(6) 0.5483(5) -0.0537(3) 0.063(2) Uani 1 1 d . . .
H75A H 0.5093 0.5632 -0.0773 0.075 Uiso 1 1 calc R . .
H75B H 0.5092 0.5125 -0.0361 0.075 Uiso 1 1 calc R . .
C82 C 0.1690(7) 0.5256(6) 0.2079(3) 0.087(3) Uani 1 1 d D . .
H82A H 0.1514 0.5328 0.2381 0.105 Uiso 1 1 calc R C 1
H82B H 0.1211 0.5593 0.1922 0.105 Uiso 1 1 calc R C 1
C86 C 0.7404(7) 0.5177(5) 0.1014(3) 0.073(2) Uani 1 1 d . . .
H86A H 0.7102 0.4637 0.0930 0.088 Uiso 1 1 calc R . .
H86B H 0.7454 0.5491 0.0759 0.088 Uiso 1 1 calc R . .
C76 C 0.6505(7) 0.5038(5) -0.0713(3) 0.080(3) Uani 1 1 d . . .
H76A H 0.6951 0.5380 -0.0898 0.121 Uiso 1 1 calc R . .
H76B H 0.6212 0.4566 -0.0874 0.121 Uiso 1 1 calc R . .
H76C H 0.6966 0.4882 -0.0482 0.121 Uiso 1 1 calc R . .
C78 C 0.0853(7) 0.6491(6) 0.0247(3) 0.083(3) Uani 1 1 d . . .
H78A H 0.1391 0.6777 0.0064 0.099 Uiso 1 1 calc R . .
H78B H 0.0839 0.5923 0.0162 0.099 Uiso 1 1 calc R . .
C80 C -0.0817(10) 0.6484(8) -0.0227(4) 0.145(5) Uani 1 1 d . . .
H80A H -0.0342 0.6607 -0.0468 0.218 Uiso 1 1 calc R . .
H80B H -0.1505 0.6748 -0.0251 0.218 Uiso 1 1 calc R . .
H80C H -0.0985 0.5911 -0.0222 0.218 Uiso 1 1 calc R . .
C79 C -0.0230(10) 0.6766(7) 0.0173(4) 0.122(4) Uani 1 1 d . . .
H79A H -0.0157 0.7351 0.0177 0.146 Uiso 1 1 calc R . .
H79B H -0.0709 0.6611 0.0411 0.146 Uiso 1 1 calc R . .
C87 C 0.8521(9) 0.5133(8) 0.1190(4) 0.135(5) Uani 1 1 d . . .
H87A H 0.8481 0.4855 0.1458 0.162 Uiso 1 1 calc R . .
H87B H 0.8869 0.5671 0.1247 0.162 Uiso 1 1 calc R . .
C88 C 0.9203(17) 0.4682(13) 0.0869(7) 0.277(12) Uani 1 1 d . . .
H88A H 0.9943 0.4630 0.0983 0.415 Uiso 1 1 calc R . .
H88B H 0.9261 0.4972 0.0609 0.415 Uiso 1 1 calc R . .
H88C H 0.8840 0.4155 0.0809 0.415 Uiso 1 1 calc R . .
O30 O 1.0818(4) 1.0544(3) 0.06651(16) 0.0602(14) Uani 1 1 d . . .
O29 O 1.0818(4) 1.1176(4) 0.00797(17) 0.0775(18) Uani 1 1 d . . .
N3 N 0.9238(5) 1.0122(4) 0.12207(17) 0.0655(19) Uani 1 1 d . . .
H3A H 0.8976 0.9789 0.1420 0.098 Uiso 1 1 calc R . .
H3B H 0.9737 1.0490 0.1339 0.098 Uiso 1 1 calc R . .
H3C H 0.9570 0.9841 0.1013 0.098 Uiso 1 1 calc R . .
C115 C 1.0322(6) 1.0845(5) 0.0368(2) 0.0513(19) Uani 1 1 d . . .
C112 C 0.8410(5) 1.1065(5) 0.0730(2) 0.054(2) Uani 1 1 d . . .
C114 C 0.9075(6) 1.0807(6) 0.0346(2) 0.078(3) Uani 1 1 d . . .
H11I H 0.8819 1.0253 0.0270 0.093 Uiso 1 1 calc R . .
H11J H 0.8871 1.1131 0.0110 0.093 Uiso 1 1 calc R . .
C108 C 0.6477(7) 1.1695(9) 0.0884(3) 0.129(5) Uani 1 1 d U . .
H10K H 0.5834 1.1867 0.0729 0.155 Uiso 1 1 calc R . .
H10L H 0.6206 1.1373 0.1121 0.155 Uiso 1 1 calc R . .
C109 C 0.7229(13) 1.2415(10) 0.1047(4) 0.162(6) Uani 1 1 d . . .
H10M H 0.7441 1.2736 0.0803 0.195 Uiso 1 1 calc R . .
H10N H 0.6784 1.2742 0.1237 0.195 Uiso 1 1 calc R . .
C113 C 0.8348(12) 1.0505(8) 0.1048(4) 0.165(7) Uani 1 1 d . . .
H11K H 0.7813 1.0076 0.0943 0.198 Uiso 1 1 calc R . .
H11L H 0.7991 1.0766 0.1290 0.198 Uiso 1 1 calc R . .
C111 C 0.8887(10) 1.1855(7) 0.0904(5) 0.155(6) Uani 1 1 d . . .
H11M H 0.8964 1.2220 0.0669 0.186 Uiso 1 1 calc R . .
H11N H 0.9639 1.1786 0.1011 0.186 Uiso 1 1 calc R . .
C110 C 0.8218(12) 1.2264(8) 0.1266(4) 0.143(5) Uani 1 1 d . . .
H11O H 0.8064 1.1906 0.1501 0.171 Uiso 1 1 calc R . .
H11P H 0.8613 1.2759 0.1376 0.171 Uiso 1 1 calc R . .
C107 C 0.7238(8) 1.1207(10) 0.0581(4) 0.159(6) Uani 1 1 d U . .
H10O H 0.6846 1.0684 0.0519 0.190 Uiso 1 1 calc R . .
H10P H 0.7304 1.1482 0.0313 0.190 Uiso 1 1 calc R . .
O35 O 0.5290(4) 0.2170(3) 0.19516(17) 0.0709(15) Uani 1 1 d . . .
H35 H 0.5841 0.2108 0.2103 0.085 Uiso 1 1 calc R . .
C127 C 0.4964(9) 0.2944(6) 0.2015(4) 0.114(4) Uani 1 1 d . . .
H12G H 0.4975 0.3087 0.2316 0.171 Uiso 1 1 calc R . .
H12H H 0.4214 0.2975 0.1904 0.171 Uiso 1 1 calc R . .
H12I H 0.5474 0.3311 0.1868 0.171 Uiso 1 1 calc R . .
O34 O -0.0101(5) 0.7789(4) 0.30543(17) 0.0727(16) Uani 1 1 d . . .
H34 H 0.0546 0.7817 0.2961 0.087 Uiso 1 1 calc R . .
O36 O 0.5283(5) 0.7438(5) 0.3548(2) 0.099(2) Uani 1 1 d . . .
H36 H 0.5790 0.7799 0.3538 0.118 Uiso 1 1 calc R . .
C128 C 0.5763(13) 0.6679(9) 0.3579(6) 0.200(8) Uani 1 1 d . . .
H12J H 0.6550 0.6738 0.3509 0.299 Uiso 1 1 calc R . .
H12K H 0.5385 0.6292 0.3381 0.299 Uiso 1 1 calc R . .
H12L H 0.5677 0.6497 0.3866 0.299 Uiso 1 1 calc R . .
O37 O 0.7056(5) 0.8451(4) 0.3809(2) 0.094(2) Uani 1 1 d . . .
H37 H 0.6833 0.8820 0.3963 0.113 Uiso 1 1 calc R . .
C129 C 0.8023(9) 0.8197(7) 0.3977(3) 0.110(4) Uani 1 1 d . . .
H12M H 0.8414 0.8636 0.4137 0.165 Uiso 1 1 calc R . .
H12N H 0.8495 0.8014 0.3749 0.165 Uiso 1 1 calc R . .
H12O H 0.7840 0.7763 0.4164 0.165 Uiso 1 1 calc R . .
O33 O 0.2220(9) 0.1474(8) 0.1215(3) 0.196(5) Uani 1 1 d U . .
H33 H 0.1861 0.1201 0.1029 0.236 Uiso 1 1 calc R . .
C126 C -0.0622(9) 0.7024(7) 0.2948(4) 0.116(4) Uani 1 1 d . . .
H12P H -0.0277 0.6625 0.3109 0.175 Uiso 1 1 calc R . .
H12Q H -0.0536 0.6905 0.2647 0.175 Uiso 1 1 calc R . .
H12R H -0.1409 0.7018 0.3017 0.175 Uiso 1 1 calc R . .
C125 C 0.3238(17) 0.1770(12) 0.1046(6) 0.215(8) Uiso 1 1 d . . .
H12S H 0.3681 0.2055 0.1268 0.322 Uiso 1 1 calc R . .
H12T H 0.3098 0.2130 0.0822 0.322 Uiso 1 1 calc R . .
H12U H 0.3639 0.1329 0.0931 0.322 Uiso 1 1 calc R . .
O38 O 0.0868(18) 0.2406(11) 0.1451(5) 0.162(8) Uani 0.50 1 d P D 1
C34A C 0.3362(19) 0.4828(14) 0.3984(9) 0.062(7) Uani 0.30 1 d P B 2
H34C H 0.3153 0.5367 0.4065 0.074 Uiso 0.30 1 calc PR B 2
H34D H 0.3353 0.4517 0.4240 0.074 Uiso 0.30 1 calc PR B 2
C35A C 0.445(2) 0.488(2) 0.3815(11) 0.095(11) Uani 0.30 1 d PD B 2
H35C H 0.4468 0.5229 0.3575 0.114 Uiso 0.30 1 calc PR B 2
H35D H 0.4621 0.4345 0.3707 0.114 Uiso 0.30 1 calc PR B 2
C36A C 0.536(3) 0.519(3) 0.4138(14) 0.17(2) Uani 0.30 1 d PD B 2
H36D H 0.5109 0.5089 0.4425 0.251 Uiso 0.30 1 calc PR B 2
H36E H 0.5519 0.5760 0.4110 0.251 Uiso 0.30 1 calc PR B 2
H36F H 0.6039 0.4918 0.4083 0.251 Uiso 0.30 1 calc PR B 2
C43 C -0.4579(11) 0.3280(8) 0.4853(4) 0.131(4) Uiso 1 1 d . . .
H43A H -0.4668 0.2696 0.4826 0.157 Uiso 1 1 calc R . .
H43B H -0.5044 0.3491 0.4634 0.157 Uiso 1 1 calc R . .
C83 C 0.1404(11) 0.4444(8) 0.1952(6) 0.176(7) Uani 0.30 1 d PD E 1
H83A H 0.1073 0.4427 0.1667 0.212 Uiso 0.30 1 calc PR E 1
H83B H 0.0836 0.4224 0.2146 0.212 Uiso 0.30 1 calc PR E 1
C84 C 0.240(3) 0.391(2) 0.1946(16) 0.146(16) Uiso 0.30 1 d PD E 1
H84A H 0.2137 0.3358 0.1885 0.220 Uiso 0.30 1 calc PR E 1
H84B H 0.2773 0.3952 0.2221 0.220 Uiso 0.30 1 calc PR E 1
H84C H 0.2929 0.4080 0.1729 0.220 Uiso 0.30 1 calc PR E 1
C84A C 0.176(2) 0.3878(12) 0.1624(7) 0.175(9) Uiso 0.70 1 d PD E 2
H84D H 0.1413 0.3351 0.1674 0.262 Uiso 0.70 1 calc PR E 2
H84E H 0.2563 0.3863 0.1632 0.262 Uiso 0.70 1 calc PR E 2
H84F H 0.1531 0.4044 0.1347 0.262 Uiso 0.70 1 calc PR E 2
C83A C 0.1404(11) 0.4444(8) 0.1952(6) 0.176(7) Uani 0.70 1 d PD E 2
H83C H 0.0596 0.4433 0.1908 0.212 Uiso 0.70 1 calc PR E 2
H83D H 0.1500 0.4162 0.2214 0.212 Uiso 0.70 1 calc PR E 2
C33' C 0.2513(6) 0.4446(4) 0.3671(2) 0.0535(19) Uani 0.30 1 d P B 2
H33C H 0.2545 0.4761 0.3415 0.064 Uiso 0.30 1 calc PR B 2
H33D H 0.1771 0.4492 0.3795 0.064 Uiso 0.30 1 calc PR B 2

loop_
_atom_site_aniso_label
_atom_site_aniso_U_11
_atom_site_aniso_U_22
_atom_site_aniso_U_33
_atom_site_aniso_U_23
_atom_site_aniso_U_13
_atom_site_aniso_U_12
O9 0.031(3) 0.065(3) 0.047(3) 0.020(2) -0.002(2) 0.007(2)
O10 0.034(3) 0.055(3) 0.054(3) 0.014(2) -0.012(2) 0.002(2)
O1 0.030(2) 0.063(3) 0.044(3) 0.014(2) 0.002(2) 0.002(2)
O4 0.032(3) 0.073(3) 0.043(3) 0.007(2) -0.008(2) 0.011(2)
O12 0.036(3) 0.056(3) 0.053(3) 0.012(3) -0.007(2) 0.002(2)
O11 0.038(3) 0.048(3) 0.058(3) 0.012(2) -0.010(2) 0.006(2)
O8 0.039(3) 0.059(3) 0.039(3) 0.011(2) -0.001(2) 0.013(2)
O6 0.033(3) 0.072(3) 0.048(3) 0.000(3) -0.003(2) 0.013(2)
O25 0.044(3) 0.059(4) 0.048(3) 0.004(3) 0.005(2) 0.007(2)
O32 0.049(3) 0.085(4) 0.050(3) 0.026(3) -0.007(2) 0.011(3)
O7 0.036(3) 0.066(3) 0.048(3) 0.016(2) 0.003(2) 0.014(2)
O3 0.047(3) 0.077(4) 0.041(3) 0.004(2) -0.012(2) -0.008(2)
O2 0.044(3) 0.071(4) 0.044(3) 0.009(3) -0.002(2) -0.009(3)
O5 0.037(3) 0.064(3) 0.047(3) 0.000(2) -0.002(2) 0.011(2)
O31 0.047(3) 0.067(3) 0.052(3) 0.008(3) -0.003(3) 0.000(2)
C16 0.031(4) 0.036(4) 0.042(4) 0.002(3) -0.011(3) 0.002(3)
C15 0.035(4) 0.039(4) 0.045(4) 0.000(3) 0.001(3) 0.004(3)
C18 0.030(4) 0.047(4) 0.036(4) 0.006(3) -0.008(3) 0.012(3)
C25 0.040(4) 0.042(4) 0.028(4) 0.008(3) 0.002(3) 0.006(3)
C1 0.024(4) 0.053(4) 0.047(5) 0.004(3) -0.002(3) 0.011(3)
C14 0.033(4) 0.042(4) 0.043(4) 0.009(3) -0.001(3) 0.001(3)
C6 0.027(4) 0.054(4) 0.036(4) 0.008(3) 0.002(3) 0.013(3)
C7 0.032(4) 0.043(4) 0.045(4) 0.012(3) 0.000(3) 0.006(3)
C2 0.029(4) 0.049(4) 0.041(4) 0.011(3) 0.002(3) 0.011(3)
C19 0.031(4) 0.041(4) 0.041(4) 0.005(3) -0.004(3) 0.001(3)
C12 0.026(4) 0.052(4) 0.040(4) 0.011(3) 0.001(3) 0.004(3)
N1 0.046(3) 0.055(4) 0.048(4) 0.000(3) -0.004(3) 0.002(3)
C23 0.037(4) 0.048(5) 0.028(4) 0.003(3) 0.005(3) 0.006(3)
C4 0.027(4) 0.055(5) 0.048(5) 0.000(4) -0.009(3) 0.000(3)
C24 0.035(4) 0.047(5) 0.030(4) 0.008(3) 0.001(3) 0.012(3)
C13 0.027(4) 0.046(4) 0.043(4) 0.014(3) -0.006(3) 0.003(3)
N4 0.046(3) 0.071(4) 0.035(3) 0.008(3) 0.002(3) 0.002(3)
C11 0.038(4) 0.042(4) 0.040(4) 0.006(3) 0.003(3) 0.010(3)
C26 0.033(4) 0.050(5) 0.032(4) 0.009(3) 0.003(3) 0.003(3)
C10 0.034(4) 0.048(4) 0.035(4) 0.013(3) -0.005(3) -0.002(3)
C8 0.038(4) 0.043(4) 0.042(4) 0.009(3) 0.004(3) 0.002(3)
C20 0.039(4) 0.044(4) 0.037(4) 0.002(3) -0.007(3) -0.005(3)
C9 0.038(4) 0.041(4) 0.043(4) 0.015(3) -0.003(3) 0.001(3)
C124 0.040(4) 0.064(5) 0.035(4) 0.009(4) 0.001(4) 0.004(4)
C22 0.039(4) 0.045(4) 0.035(4) 0.005(3) 0.001(3) 0.010(3)
C93 0.040(4) 0.056(5) 0.039(4) 0.005(3) -0.002(3) 0.009(3)
C27 0.031(4) 0.052(5) 0.032(4) 0.005(3) 0.007(3) 0.012(3)
C28 0.032(4) 0.054(5) 0.041(4) 0.010(3) 0.009(3) 0.006(3)
C3 0.024(4) 0.047(4) 0.044(4) 0.009(3) 0.001(3) 0.010(3)
C17 0.025(4) 0.054(4) 0.036(4) 0.004(3) 0.004(3) -0.003(3)
C89 0.049(4) 0.057(5) 0.044(4) 0.000(4) 0.002(3) 0.014(4)
C5 0.030(4) 0.061(5) 0.033(4) 0.007(3) -0.005(3) 0.008(3)
C21 0.037(4) 0.051(4) 0.034(4) 0.005(3) -0.001(3) 0.009(3)
C121 0.035(4) 0.057(5) 0.048(4) 0.008(4) 0.002(3) 0.005(3)
C92 0.040(4) 0.060(5) 0.059(5) 0.007(4) -0.008(3) -0.002(4)
C96 0.046(4) 0.062(5) 0.045(5) 0.012(4) -0.011(3) 0.006(4)
C90 0.060(5) 0.054(5) 0.038(4) 0.000(3) -0.002(3) 0.006(4)
C29 0.044(4) 0.054(5) 0.062(5) 0.009(4) -0.002(4) 0.012(4)
C33 0.055(5) 0.049(5) 0.056(5) 0.010(4) -0.007(4) -0.005(4)
C37 0.047(4) 0.052(5) 0.053(5) -0.004(4) -0.004(4) 0.006(4)
C94 0.030(4) 0.056(4) 0.040(4) 0.005(3) 0.001(3) 0.009(3)
C41 0.050(5) 0.067(5) 0.051(5) 0.007(4) 0.000(4) 0.027(4)
C97 0.065(5) 0.067(6) 0.037(5) 0.010(4) -0.011(4) -0.012(4)
C123 0.047(5) 0.086(6) 0.038(4) 0.001(4) 0.001(3) 0.013(4)
C122 0.064(5) 0.081(6) 0.051(5) 0.007(4) -0.014(4) -0.007(5)
C91 0.054(5) 0.056(5) 0.051(5) 0.002(4) -0.015(4) -0.006(4)
O26 0.298(11) 0.122(6) 0.031(4) -0.006(4) 0.025(5) -0.112(7)
C95 0.040(4) 0.061(5) 0.049(4) -0.005(4) 0.001(3) 0.006(4)
C30 0.066(6) 0.069(6) 0.090(7) 0.012(5) -0.006(5) 0.014(5)
C42 0.065(6) 0.101(7) 0.083(7) 0.011(5) 0.009(5) 0.033(5)
C116 0.058(5) 0.077(6) 0.091(7) 0.007(5) -0.020(5) 0.008(4)
C118 0.063(6) 0.092(7) 0.075(6) 0.006(5) -0.009(5) -0.008(5)
C120 0.046(5) 0.113(7) 0.069(6) 0.004(5) -0.003(4) 0.017(5)
C119 0.051(5) 0.130(9) 0.079(7) 0.022(6) -0.005(5) 0.009(5)
C38 0.080(7) 0.076(7) 0.109(8) -0.026(6) 0.003(6) 0.010(5)
C117 0.081(7) 0.100(7) 0.079(7) 0.008(5) 0.004(5) 0.008(6)
C39 0.109(10) 0.116(10) 0.167(12) -0.036(9) -0.017(9) 0.000(8)
C34 0.087(9) 0.053(8) 0.063(8) 0.013(6) 0.006(6) 0.003(6)
C31 0.077(7) 0.132(9) 0.103(9) 0.023(7) 0.005(6) 0.022(6)
C40 0.119(9) 0.117(9) 0.112(9) -0.026(7) 0.023(7) 0.020(7)
C32 0.096(8) 0.172(12) 0.141(11) 0.043(9) -0.004(7) 0.068(8)
C36 0.099(11) 0.080(10) 0.123(13) 0.013(9) -0.009(9) 0.024(8)
C35 0.077(9) 0.069(9) 0.069(8) 0.018(6) -0.006(6) 0.003(7)
O19 0.029(2) 0.069(3) 0.043(3) 0.011(2) 0.004(2) 0.009(2)
O15 0.028(2) 0.068(3) 0.049(3) 0.021(3) 0.005(2) 0.006(2)
O22 0.033(2) 0.066(3) 0.035(3) -0.004(2) 0.006(2) 0.009(2)
O21 0.042(3) 0.083(4) 0.037(3) 0.012(2) 0.003(2) 0.019(3)
O16 0.033(3) 0.054(3) 0.057(3) 0.017(2) 0.016(2) 0.012(2)
O23 0.035(3) 0.063(3) 0.042(3) 0.000(2) 0.006(2) 0.006(2)
O14 0.032(3) 0.064(3) 0.048(3) 0.014(2) 0.003(2) -0.004(2)
O27 0.042(3) 0.053(3) 0.039(3) 0.003(2) 0.003(2) 0.006(2)
O18 0.037(3) 0.058(3) 0.050(3) 0.012(3) 0.016(2) 0.017(2)
O24 0.032(3) 0.075(3) 0.042(3) -0.004(2) 0.008(2) -0.001(2)
O13 0.031(3) 0.070(3) 0.041(3) 0.010(2) -0.004(2) 0.001(2)
O20 0.048(3) 0.071(4) 0.041(3) 0.006(2) 0.001(2) 0.021(3)
O17 0.048(3) 0.060(4) 0.056(3) 0.019(3) 0.021(2) 0.014(2)
C48 0.027(4) 0.045(4) 0.040(4) 0.005(3) 0.008(3) 0.009(3)
C46 0.027(4) 0.047(4) 0.033(4) 0.002(3) 0.010(3) 0.014(3)
N2 0.040(3) 0.058(4) 0.049(4) 0.006(3) 0.002(3) 0.012(3)
C45 0.028(4) 0.042(4) 0.042(4) -0.001(3) 0.001(3) 0.003(3)
C70 0.024(4) 0.051(4) 0.044(4) 0.010(3) 0.002(3) 0.009(3)
O28 0.093(4) 0.088(4) 0.045(3) -0.005(3) -0.007(3) 0.034(3)
C64 0.025(3) 0.055(4) 0.039(4) 0.012(3) 0.004(3) 0.002(3)
C57 0.027(4) 0.057(5) 0.027(4) 0.000(3) -0.002(3) 0.011(3)
C71 0.033(4) 0.047(4) 0.032(4) 0.007(3) -0.003(3) 0.010(3)
C54 0.032(4) 0.050(5) 0.029(4) 0.013(3) 0.005(3) 0.015(3)
C55 0.046(4) 0.041(4) 0.030(4) 0.014(3) 0.002(3) 0.010(3)
C61 0.022(3) 0.053(4) 0.041(4) 0.011(3) 0.000(3) 0.006(3)
C68 0.030(4) 0.048(4) 0.035(4) 0.010(3) -0.003(3) 0.001(3)
C56 0.030(4) 0.061(5) 0.032(4) 0.009(3) -0.003(3) 0.012(3)
C65 0.034(4) 0.054(5) 0.043(4) 0.010(3) 0.001(3) 0.001(3)
C66 0.032(4) 0.043(4) 0.042(4) 0.007(3) 0.000(3) 0.007(3)
C62 0.025(4) 0.053(4) 0.041(4) 0.004(4) 0.007(3) 0.013(3)
C59 0.021(3) 0.060(5) 0.039(4) 0.006(3) 0.003(3) -0.001(3)
C52 0.035(4) 0.050(4) 0.033(4) 0.005(3) -0.002(3) 0.006(3)
C50 0.029(4) 0.041(4) 0.034(4) 0.002(3) 0.002(3) 0.012(3)
C69 0.040(4) 0.047(4) 0.028(4) 0.003(3) -0.003(3) 0.005(3)
C47 0.023(4) 0.053(4) 0.034(4) 0.001(3) 0.000(3) 0.008(3)
C72 0.028(3) 0.046(4) 0.038(4) 0.003(3) 0.001(3) 0.007(3)
C53 0.031(4) 0.051(5) 0.026(4) 0.002(3) -0.002(3) 0.009(3)
C101 0.037(4) 0.066(5) 0.044(4) 0.009(4) 0.013(3) 0.007(4)
C60 0.020(3) 0.058(4) 0.036(4) 0.004(3) 0.000(3) -0.001(3)
C106 0.043(4) 0.059(5) 0.036(4) 0.001(4) 0.006(3) 0.018(4)
C103 0.032(4) 0.051(4) 0.035(4) 0.001(3) 0.000(3) 0.009(3)
C49 0.035(4) 0.051(4) 0.034(4) 0.006(3) 0.008(3) 0.012(3)
C51 0.027(3) 0.051(4) 0.033(4) 0.009(3) 0.001(3) 0.007(3)
C85 0.050(4) 0.068(5) 0.045(4) 0.009(4) 0.006(3) 0.016(4)
C102 0.039(4) 0.059(5) 0.031(4) 0.006(3) 0.005(3) 0.009(3)
C67 0.025(4) 0.050(4) 0.040(4) 0.012(3) 0.001(3) 0.007(3)
C63 0.038(4) 0.055(5) 0.032(4) 0.007(3) 0.011(3) 0.005(3)
C73 0.036(4) 0.053(5) 0.038(4) 0.001(3) -0.005(3) 0.003(3)
C58 0.027(4) 0.057(5) 0.031(4) 0.006(3) 0.002(3) 0.007(3)
C98 0.049(4) 0.057(5) 0.035(4) 0.000(3) -0.002(3) -0.001(4)
C99 0.069(5) 0.057(5) 0.035(4) -0.001(3) 0.011(4) 0.007(4)
C104 0.045(4) 0.061(5) 0.043(4) -0.008(4) -0.012(3) 0.011(4)
C81 0.052(5) 0.059(5) 0.057(5) 0.008(4) 0.005(4) 0.001(4)
C105 0.032(4) 0.061(5) 0.042(4) 0.004(4) 0.002(3) -0.004(3)
C77 0.038(4) 0.078(6) 0.048(5) -0.009(4) 0.001(3) -0.010(4)
C100 0.061(5) 0.081(6) 0.041(5) 0.004(4) 0.014(4) 0.017(4)
C74 0.049(4) 0.062(5) 0.048(4) -0.009(4) 0.008(3) 0.006(4)
C75 0.052(5) 0.068(5) 0.068(5) -0.008(4) 0.008(4) 0.004(4)
C82 0.071(6) 0.088(7) 0.101(7) 0.014(6) 0.007(5) -0.018(5)
C86 0.062(6) 0.085(6) 0.075(6) 0.001(5) 0.011(5) 0.017(5)
C76 0.069(6) 0.072(6) 0.099(7) -0.032(5) 0.022(5) 0.010(5)
C78 0.075(6) 0.109(8) 0.061(6) -0.006(5) -0.012(5) -0.017(5)
C80 0.103(9) 0.190(14) 0.138(11) -0.004(10) -0.045(8) -0.013(9)
C79 0.121(10) 0.144(11) 0.102(9) 0.009(7) -0.054(7) 0.031(8)
C87 0.075(8) 0.159(12) 0.167(12) -0.052(9) 0.033(8) 0.016(7)
C88 0.22(2) 0.29(3) 0.32(3) -0.04(2) 0.12(2) 0.11(2)
O30 0.058(3) 0.073(4) 0.053(3) 0.019(3) 0.011(3) 0.017(3)
O29 0.040(3) 0.131(5) 0.066(4) 0.050(4) 0.011(3) 0.009(3)
N3 0.055(4) 0.112(6) 0.031(3) 0.016(3) -0.001(3) 0.009(4)
C115 0.046(5) 0.069(5) 0.042(5) 0.016(4) 0.013(4) 0.016(4)
C112 0.032(4) 0.095(6) 0.037(4) 0.008(4) 0.000(3) 0.007(4)
C114 0.037(5) 0.154(9) 0.039(5) -0.005(5) 0.003(4) -0.013(5)
C108 0.037(5) 0.302(16) 0.050(6) -0.014(8) 0.010(4) 0.044(8)
C109 0.160(13) 0.210(16) 0.127(11) 0.064(11) -0.061(10) 0.059(12)
C113 0.197(13) 0.211(14) 0.114(9) 0.106(10) 0.110(10) 0.149(12)
C111 0.130(10) 0.085(8) 0.251(17) -0.012(9) 0.118(11) 0.024(8)
C110 0.171(13) 0.142(11) 0.121(11) 0.017(9) 0.011(10) 0.044(10)
C107 0.042(6) 0.342(18) 0.093(8) -0.009(10) 0.005(5) 0.030(8)
O35 0.062(4) 0.081(4) 0.070(4) 0.020(3) -0.014(3) -0.003(3)
C127 0.101(8) 0.087(8) 0.157(11) 0.031(7) -0.017(7) 0.008(7)
O34 0.064(4) 0.091(4) 0.065(4) 0.012(3) 0.016(3) 0.016(3)
O36 0.093(5) 0.134(6) 0.069(4) 0.004(4) 0.001(4) 0.010(4)
C128 0.171(15) 0.139(13) 0.30(2) 0.103(14) -0.084(14) 0.002(11)
O37 0.085(5) 0.113(6) 0.088(5) 0.013(4) 0.014(4) 0.033(4)
C129 0.106(8) 0.140(10) 0.094(8) 0.018(7) -0.012(6) 0.060(7)
O33 0.184(10) 0.214(12) 0.187(10) 0.059(9) -0.112(8) -0.044(9)
C126 0.104(9) 0.095(9) 0.151(11) 0.010(8) 0.011(7) 0.003(7)
O38 0.22(2) 0.168(16) 0.087(11) -0.022(11) 0.040(12) -0.050(15)
C34A 0.045(16) 0.040(15) 0.10(2) -0.016(14) -0.032(14) -0.005(12)
C35A 0.06(2) 0.09(2) 0.13(3) -0.03(2) -0.015(19) -0.002(17)
C36A 0.17(5) 0.15(4) 0.18(5) -0.07(4) -0.06(4) 0.02(3)
C83 0.113(11) 0.117(11) 0.29(2) -0.039(12) 0.039(12) -0.046(9)
C83A 0.113(11) 0.117(11) 0.29(2) -0.039(12) 0.039(12) -0.046(9)
C33' 0.055(5) 0.049(5) 0.056(5) 0.010(4) -0.007(4) -0.005(4)

loop_
_atom_type_symbol
_atom_type_description
_atom_type_scat_dispersion_real
_atom_type_scat_dispersion_imag
_atom_type_scat_source
C C 0.0033 0.0016 'International Tables Vol C Tables 4.2.6.8 and 6.1.1.4'
H H 0.0000 0.0000 'International Tables Vol C Tables 4.2.6.8 and 6.1.1.4'
N N 0.0061 0.0033 'International Tables Vol C Tables 4.2.6.8 and 6.1.1.4'
O O 0.0106 0.0060 'International Tables Vol C Tables 4.2.6.8 and 6.1.1.4'

loop_
_geom_angle_atom_site_label_1
_geom_angle_atom_site_label_2
_geom_angle_atom_site_label_3
_geom_angle
_geom_angle_site_symmetry_1
_geom_angle_site_symmetry_3
_geom_angle_publ_flag
C19 O9 H9 109.5 . . ?
C24 O10 H10 109.5 . . ?
C3 O1 H1 109.5 . . ?
C10 O4 H4 110.0 . . ?
C26 O12 H12 109.5 . . ?
C25 O11 H11 109.5 . . ?
C18 O8 H8 109.5 . . ?
C12 O6 H6 109.5 . . ?
C17 O7 H7 109.5 . . ?
C5 O3 H3 108.9 . . ?
C4 O2 H2 109.5 . . ?
C11 O5 H5 109.6 . . ?
C15 C16 C17 116.3(6) . . ?
C15 C16 C14 123.2(6) . . ?
C17 C16 C14 120.5(6) . . ?
C20 C15 C16 123.2(6) . . ?
C20 C15 H15 118.4 . . ?
C16 C15 H15 118.4 . . ?
C17 C18 C19 120.4(6) . . ?
C17 C18 O8 116.3(5) . . ?
C19 C18 O8 123.2(6) . . ?
O11 C25 C24 122.1(5) . . ?
O11 C25 C26 118.5(6) . . ?
C24 C25 C26 119.4(6) . . ?
C2 C1 C6 124.5(6) . . ?
C2 C1 H25 117.8 . . ?
C6 C1 H25 117.8 . . ?
C16 C14 C13 112.0(5) . . ?
C16 C14 C33 111.3(5) . . ?
C13 C14 C33 113.5(5) . . ?
C16 C14 H14 106.5 . . ?
C13 C14 H14 106.5 . . ?
C33 C14 H14 106.5 . . ?
C5 C6 C1 116.5(6) . . ?
C5 C6 C7 121.6(6) . . ?
C1 C6 C7 121.9(6) . . ?
C29 C7 C6 113.0(6) . . ?
C29 C7 C9 114.5(5) . . ?
C6 C7 C9 109.8(5) . . ?
C29 C7 H26 106.3 . . ?
C6 C7 H26 106.3 . . ?
C9 C7 H26 106.3 . . ?
C3 C2 C1 116.5(6) . . ?
C3 C2 C28 120.9(6) . . ?
C1 C2 C28 122.6(6) . . ?
O9 C19 C18 121.7(6) . . ?
O9 C19 C20 118.1(6) . . ?
C18 C19 C20 120.0(6) . . ?
O6 C12 C13 124.5(6) . . ?
O6 C12 C11 115.0(6) . . ?
C13 C12 C11 120.6(6) . . ?
C95 N1 H1A 109.5 . . ?
C95 N1 H1B 109.5 . . ?
H1A N1 H1B 109.5 . . ?
C95 N1 H1C 109.5 . . ?
H1A N1 H1C 109.5 . . ?
H1B N1 H1C 109.5 . . ?
C24 C23 C22 117.6(6) . . ?
C24 C23 C21 121.6(6) . . ?
C22 C23 C21 120.8(6) . . ?
O2 C4 C3 121.6(6) . . ?
O2 C4 C5 118.5(6) . . ?
C3 C4 C5 119.9(6) . . ?
C23 C24 O10 124.0(6) . . ?
C23 C24 C25 121.3(6) . . ?
O10 C24 C25 114.7(6) . . ?
C8 C13 C12 116.8(6) . . ?
C8 C13 C14 122.5(6) . . ?
C12 C13 C14 120.7(5) . . ?
C122 N4 H4A 109.5 . . ?
C122 N4 H4B 109.5 . . ?
H4A N4 H4B 109.5 . . ?
C122 N4 H4C 109.5 . . ?
H4A N4 H4C 109.5 . . ?
H4B N4 H4C 109.5 . . ?
O5 C11 C10 122.3(6) . . ?
O5 C11 C12 117.1(5) . . ?
C10 C11 C12 120.5(6) . . ?
O12 C26 C27 119.6(6) . . ?
O12 C26 C25 119.0(6) . . ?
C27 C26 C25 121.3(6) . . ?
C11 C10 O4 118.9(6) . . ?
C11 C10 C9 120.0(6) . . ?
O4 C10 C9 121.1(6) . . ?
C9 C8 C13 123.3(6) . . ?
C9 C8 H27 118.4 . . ?
C13 C8 H27 118.4 . . ?
C15 C20 C19 118.3(6) . . ?
C15 C20 C21 121.6(6) . . ?
C19 C20 C21 120.1(6) . . ?
C8 C9 C10 118.7(6) . . ?
C8 C9 C7 121.6(6) . . ?
C10 C9 C7 119.7(6) . . ?
O32 C124 O31 123.5(6) . . ?
O32 C124 C123 118.9(6) . . ?
O31 C124 C123 117.7(6) . . ?
C27 C22 C23 122.1(6) . . ?
C27 C22 H22 119.0 . . ?
C23 C22 H22 119.0 . . ?
C94 C93 C92 113.3(6) . . ?
C94 C93 H93A 108.9 . . ?
C92 C93 H93A 108.9 . . ?
C94 C93 H93B 108.9 . . ?
C92 C93 H93B 108.9 . . ?
H93A C93 H93B 107.7 . . ?
C26 C27 C22 118.3(6) . . ?
C26 C27 C28 120.1(6) . . ?
C22 C27 C28 121.6(6) . . ?
C41 C28 C2 112.1(5) . . ?
C41 C28 C27 115.1(6) . . ?
C2 C28 C27 109.4(5) . . ?
C41 C28 H28 106.5 . . ?
C2 C28 H28 106.5 . . ?
C27 C28 H28 106.5 . . ?
C2 C3 C4 122.0(6) . . ?
C2 C3 O1 123.0(6) . . ?
C4 C3 O1 114.9(6) . . ?
C18 C17 O7 120.8(6) . . ?
C18 C17 C16 121.8(6) . . ?
O7 C17 C16 117.4(6) . . ?
C90 C89 C94 114.6(6) . . ?
C90 C89 H89A 108.6 . . ?
C94 C89 H89A 108.6 . . ?
C90 C89 H89B 108.6 . . ?
C94 C89 H89B 108.6 . . ?
H89A C89 H89B 107.6 . . ?
O3 C5 C4 117.5(6) . . ?
O3 C5 C6 122.0(6) . . ?
C4 C5 C6 120.5(6) . . ?
C23 C21 C20 109.5(5) . . ?
C23 C21 C37 114.6(5) . . ?
C20 C21 C37 113.4(5) . . ?
C23 C21 H21 106.2 . . ?
C20 C21 H21 106.2 . . ?
C37 C21 H21 106.2 . . ?
C116 C121 C123 107.8(6) . . ?
C116 C121 C120 110.5(6) . . ?
C123 C121 C120 106.4(6) . . ?
C116 C121 C122 110.1(7) . . ?
C123 C121 C122 111.9(6) . . ?
C120 C121 C122 110.1(6) . . ?
C91 C92 C93 111.6(6) . . ?
C91 C92 H92A 109.3 . . ?
C93 C92 H92A 109.3 . . ?
C91 C92 H92B 109.3 . . ?
C93 C92 H92B 109.3 . . ?
H92A C92 H92B 108.0 . . ?
C97 C96 C94 119.3(6) . . ?
C97 C96 H96A 107.5 . . ?
C94 C96 H96A 107.5 . . ?
C97 C96 H96B 107.5 . . ?
C94 C96 H96B 107.5 . . ?
H96A C96 H96B 107.0 . . ?
C91 C90 C89 110.9(6) . . ?
C91 C90 H90A 109.5 . . ?
C89 C90 H90A 109.5 . . ?
C91 C90 H90B 109.5 . . ?
C89 C90 H90B 109.5 . . ?
H90A C90 H90B 108.1 . . ?
C7 C29 C30 115.5(6) . . ?
C7 C29 H29A 108.4 . . ?
C30 C29 H29A 108.4 . . ?
C7 C29 H29B 108.4 . . ?
C30 C29 H29B 108.4 . . ?
H29A C29 H29B 107.5 . . ?
C34 C33 C14 110.2(7) . . ?
C34 C33 H33A 109.6 . . ?
C14 C33 H33A 109.6 . . ?
C34 C33 H33B 109.6 . . ?
C14 C33 H33B 109.6 . . ?
H33A C33 H33B 108.1 . . ?
C38 C37 C21 112.4(6) . . ?
C38 C37 H37A 109.1 . . ?
C21 C37 H37A 109.1 . . ?
C38 C37 H37B 109.1 . . ?
C21 C37 H37B 109.1 . . ?
H37A C37 H37B 107.8 . . ?
C95 C94 C93 110.4(5) . . ?
C95 C94 C89 105.9(5) . . ?
C93 C94 C89 108.8(5) . . ?
C95 C94 C96 111.9(5) . . ?
C93 C94 C96 112.4(5) . . ?
C89 C94 C96 107.0(5) . . ?
C28 C41 C42 116.2(6) . . ?
C28 C41 H41A 108.2 . . ?
C42 C41 H41A 108.2 . . ?
C28 C41 H41B 108.2 . . ?
C42 C41 H41B 108.2 . . ?
H41A C41 H41B 107.4 . . ?
O25 C97 O26 122.3(7) . . ?
O25 C97 C96 122.9(7) . . ?
O26 C97 C96 114.3(8) . . ?
C124 C123 C121 116.7(6) . . ?
C124 C123 H12A 108.1 . . ?
C121 C123 H12A 108.1 . . ?
C124 C123 H12B 108.1 . . ?
C121 C123 H12B 108.1 . . ?
H12A C123 H12B 107.3 . . ?
N4 C122 C121 115.3(6) . . ?
N4 C122 H12C 108.4 . . ?
C121 C122 H12C 108.4 . . ?
N4 C122 H12D 108.4 . . ?
C121 C122 H12D 108.4 . . ?
H12C C122 H12D 107.5 . . ?
C90 C91 C92 110.7(6) . . ?
C90 C91 H91A 109.5 . . ?
C92 C91 H91A 109.5 . . ?
C90 C91 H91B 109.5 . . ?
C92 C91 H91B 109.5 . . ?
H91A C91 H91B 108.1 . . ?
N1 C95 C94 114.7(5) . . ?
N1 C95 H95A 108.6 . . ?
C94 C95 H95A 108.6 . . ?
N1 C95 H95B 108.6 . . ?
C94 C95 H95B 108.6 . . ?
H95A C95 H95B 107.6 . . ?
C31 C30 C29 115.0(8) . . ?
C31 C30 H30A 108.5 . . ?
C29 C30 H30A 108.5 . . ?
C31 C30 H30B 108.5 . . ?
C29 C30 H30B 108.5 . . ?
H30A C30 H30B 107.5 . . ?
C43 C42 C41 114.0(9) . . ?
C43 C42 H42A 108.8 . . ?
C41 C42 H42A 108.8 . . ?
C43 C42 H42B 108.8 . . ?
C41 C42 H42B 108.8 . . ?
H42A C42 H42B 107.7 . . ?
C121 C116 C117 113.9(7) . . ?
C121 C116 H11A 108.8 . . ?
C117 C116 H11A 108.8 . . ?
C121 C116 H11B 108.8 . . ?
C117 C116 H11B 108.8 . . ?
H11A C116 H11B 107.7 . . ?
C119 C118 C117 114.3(8) . . ?
C119 C118 H11C 108.7 . . ?
C117 C118 H11C 108.7 . . ?
C119 C118 H11D 108.7 . . ?
C117 C118 H11D 108.7 . . ?
H11C C118 H11D 107.6 . . ?
C119 C120 C121 112.3(7) . . ?
C119 C120 H12E 109.2 . . ?
C121 C120 H12E 109.1 . . ?
C119 C120 H12F 109.1 . . ?
C121 C120 H12F 109.1 . . ?
H12E C120 H12F 107.9 . . ?
C118 C119 C120 111.7(7) . . ?
C118 C119 H11E 109.3 . . ?
C120 C119 H11E 109.3 . . ?
C118 C119 H11F 109.3 . . ?
C120 C119 H11F 109.3 . . ?
H11E C119 H11F 107.9 . . ?
C37 C38 C39 114.6(8) . . ?
C37 C38 H38A 108.6 . . ?
C39 C38 H38A 108.6 . . ?
C37 C38 H38B 108.6 . . ?
C39 C38 H38B 108.6 . . ?
H38A C38 H38B 107.6 . . ?
C118 C117 C116 109.3(7) . . ?
C118 C117 H11G 109.8 . . ?
C116 C117 H11G 109.8 . . ?
C118 C117 H11H 109.8 . . ?
C116 C117 H11H 109.8 . . ?
H11G C117 H11H 108.3 . . ?
C40 C39 C38 116.2(11) . . ?
C40 C39 H39A 108.2 . . ?
C38 C39 H39A 108.2 . . ?
C40 C39 H39B 108.2 . . ?
C38 C39 H39B 108.2 . . ?
H39A C39 H39B 107.4 . . ?
C35 C34 C33 112.2(9) . . ?
C35 C34 H34A 109.2 . . ?
C33 C34 H34A 109.2 . . ?
C35 C34 H34B 109.2 . . ?
C33 C34 H34B 109.2 . . ?
H34A C34 H34B 107.9 . . ?
C43 C44 H44A 109.5 . . ?
C43 C44 H44B 109.5 . . ?
H44A C44 H44B 109.5 . . ?
C43 C44 H44C 109.5 . . ?
H44A C44 H44C 109.5 . . ?
H44B C44 H44C 109.5 . . ?
C30 C31 C32 111.7(9) . . ?
C30 C31 H31A 109.3 . . ?
C32 C31 H31A 109.3 . . ?
C30 C31 H31B 109.3 . . ?
C32 C31 H31B 109.3 . . ?
H31A C31 H31B 107.9 . . ?
C39 C40 H40A 109.5 . . ?
C39 C40 H40B 109.5 . . ?
H40A C40 H40B 109.5 . . ?
C39 C40 H40C 109.5 . . ?
H40A C40 H40C 109.5 . . ?
H40B C40 H40C 109.5 . . ?
C31 C32 H32A 109.5 . . ?
C31 C32 H32B 109.5 . . ?
H32A C32 H32B 109.5 . . ?
C31 C32 H32C 109.5 . . ?
H32A C32 H32C 109.5 . . ?
H32B C32 H32C 109.5 . . ?
C34 C35 C36 113.0(11) . . ?
C34 C35 H35A 109.0 . . ?
C36 C35 H35A 109.0 . . ?
C34 C35 H35B 109.0 . . ?
C36 C35 H35B 109.0 . . ?
H35A C35 H35B 107.8 . . ?
C61 O19 H19 109.5 . . ?
C49 O15 H15A 109.5 . . ?
C68 O22 H22A 109.5 . . ?
C63 O21 H21A 109.5 . . ?
C54 O16 H16 109.5 . . ?
C69 O23 H23 109.5 . . ?
C48 O14 H14A 109.5 . . ?
C56 O18 H18 109.5 . . ?
C70 O24 H24 109.5 . . ?
C47 O13 H13 109.5 . . ?
C62 O20 H20 109.5 . . ?
C55 O17 H17 109.5 . . ?
C47 C48 O14 117.1(6) . . ?
C47 C48 C49 119.6(6) . . ?
O14 C48 C49 123.3(6) . . ?
C47 C46 C45 116.3(6) . . ?
C47 C46 C72 121.4(5) . . ?
C45 C46 C72 122.2(6) . . ?
C104 N2 H2A 109.5 . . ?
C104 N2 H2B 109.5 . . ?
H2A N2 H2B 109.5 . . ?
C104 N2 H2C 109.5 . . ?
H2A N2 H2C 109.5 . . ?
H2B N2 H2C 109.5 . . ?
C50 C45 C46 122.8(6) . . ?
C50 C45 H45 118.6 . . ?
C46 C45 H45 118.6 . . ?
O24 C70 C69 114.8(6) . . ?
O24 C70 C71 124.8(6) . . ?
C69 C70 C71 120.4(6) . . ?
C59 C64 C63 118.5(6) . . ?
C59 C64 C65 120.3(6) . . ?
C63 C64 C65 121.2(6) . . ?
C52 C57 C56 117.0(6) . . ?
C52 C57 C58 122.5(6) . . ?
C56 C57 C58 120.4(5) . . ?
C66 C71 C70 117.6(6) . . ?
C66 C71 C72 122.1(6) . . ?
C70 C71 C72 120.3(5) . . ?
C55 C54 O16 114.8(6) . . ?
C55 C54 C53 120.5(6) . . ?
O16 C54 C53 124.7(5) . . ?
C54 C55 O17 122.8(6) . . ?
C54 C55 C56 120.6(6) . . ?
O17 C55 C56 116.6(6) . . ?
C62 C61 C60 122.4(6) . . ?
C62 C61 O19 114.6(6) . . ?
C60 C61 O19 122.9(6) . . ?
O22 C68 C69 120.5(6) . . ?
O22 C68 C67 119.5(5) . . ?
C69 C68 C67 120.1(6) . . ?
O18 C56 C57 118.9(5) . . ?
O18 C56 C55 120.5(6) . . ?
C57 C56 C55 120.6(6) . . ?
C67 C65 C81 114.7(6) . . ?
C67 C65 C64 110.1(5) . . ?
C81 C65 C64 112.3(5) . . ?
C67 C65 H65 106.4 . . ?
C81 C65 H65 106.4 . . ?
C64 C65 H65 106.4 . . ?
C67 C66 C71 123.1(6) . . ?
C67 C66 H66 118.5 . . ?
C71 C66 H66 118.5 . . ?
O20 C62 C61 122.1(6) . . ?
O20 C62 C63 118.0(6) . . ?
C61 C62 C63 119.8(6) . . ?
C60 C59 C64 122.8(6) . . ?
C60 C59 H59 118.6 . . ?
C64 C59 H59 118.6 . . ?
C57 C52 C53 123.6(6) . . ?
C57 C52 H52 118.2 . . ?
C53 C52 H52 118.2 . . ?
C45 C50 C49 118.6(6) . . ?
C45 C50 C51 121.7(6) . . ?
C49 C50 C51 119.7(5) . . ?
O23 C69 C68 121.0(6) . . ?
O23 C69 C70 118.4(6) . . ?
C68 C69 C70 120.5(6) . . ?
C48 C47 O13 120.3(6) . . ?
C48 C47 C46 122.4(6) . . ?
O13 C47 C46 117.3(6) . . ?
C85 C72 C46 112.5(5) . . ?
C85 C72 C71 113.4(5) . . ?
C46 C72 C71 111.5(5) . . ?
C85 C72 H72 106.3 . . ?
C46 C72 H72 106.3 . . ?
C71 C72 H72 106.3 . . ?
C54 C53 C52 117.6(6) . . ?
C54 C53 C51 119.4(5) . . ?
C52 C53 C51 122.9(6) . . ?
C102 C101 C100 112.0(6) . . ?
C102 C101 H10A 109.2 . . ?
C100 C101 H10A 109.2 . . ?
C102 C101 H10B 109.2 . . ?
C100 C101 H10B 109.2 . . ?
H10A C101 H10B 107.9 . . ?
C61 C60 C59 116.7(6) . . ?
C61 C60 C58 121.7(6) . . ?
C59 C60 C58 121.6(6) . . ?
O27 C106 O28 118.9(6) . . ?
O27 C106 C105 120.6(6) . . ?
O28 C106 C105 120.4(6) . . ?
C102 C103 C104 111.1(6) . . ?
C102 C103 C105 111.7(5) . . ?
C104 C103 C105 112.4(5) . . ?
C102 C103 C98 108.1(5) . . ?
C104 C103 C98 104.5(5) . . ?
C105 C103 C98 108.7(5) . . ?
C50 C49 O15 118.5(6) . . ?
C50 C49 C48 120.3(6) . . ?
O15 C49 C48 121.0(6) . . ?
C53 C51 C73 113.8(5) . . ?
C53 C51 C50 110.2(5) . . ?
C73 C51 C50 113.3(5) . . ?
C53 C51 H51 106.3 . . ?
C73 C51 H51 106.3 . . ?
C50 C51 H51 106.3 . . ?
C72 C85 C86 116.0(6) . . ?
C72 C85 H85A 108.3 . . ?
C86 C85 H85A 108.3 . . ?
C72 C85 H85B 108.3 . . ?
C86 C85 H85B 108.3 . . ?
H85A C85 H85B 107.4 . . ?
C101 C102 C103 113.8(6) . . ?
C101 C102 H10C 108.8 . . ?
C103 C102 H10C 108.8 . . ?
C101 C102 H10D 108.8 . . ?
C103 C102 H10D 108.8 . . ?
H10C C102 H10D 107.7 . . ?
C66 C67 C68 118.2(6) . . ?
C66 C67 C65 121.9(6) . . ?
C68 C67 C65 119.8(6) . . ?
O21 C63 C64 123.7(6) . . ?
O21 C63 C62 116.6(6) . . ?
C64 C63 C62 119.7(6) . . ?
C74 C73 C51 112.4(5) . . ?
C74 C73 H73A 109.1 . . ?
C51 C73 H73A 109.1 . . ?
C74 C73 H73B 109.1 . . ?
C51 C73 H73B 109.1 . . ?
H73A C73 H73B 107.9 . . ?
C77 C58 C60 112.2(5) . . ?
C77 C58 C57 114.9(5) . . ?
C60 C58 C57 110.3(5) . . ?
C77 C58 H58 106.3 . . ?
C60 C58 H58 106.3 . . ?
C57 C58 H58 106.3 . . ?
C99 C98 C103 114.7(5) . . ?
C99 C98 H98A 108.6 . . ?
C103 C98 H98A 108.6 . . ?
C99 C98 H98B 108.6 . . ?
C103 C98 H98B 108.6 . . ?
H98A C98 H98B 107.6 . . ?
C100 C99 C98 111.5(6) . . ?
C100 C99 H99A 109.3 . . ?
C98 C99 H99A 109.3 . . ?
C100 C99 H99B 109.3 . . ?
C98 C99 H99B 109.3 . . ?
H99A C99 H99B 108.0 . . ?
N2 C104 C103 113.6(5) . . ?
N2 C104 H10E 108.9 . . ?
C103 C104 H10E 108.9 . . ?
N2 C104 H10F 108.9 . . ?
C103 C104 H10F 108.9 . . ?
H10E C104 H10F 107.7 . . ?
C82 C81 C65 114.1(7) . . ?
C82 C81 H81A 108.7 . . ?
C65 C81 H81A 108.7 . . ?
C82 C81 H81B 108.7 . . ?
C65 C81 H81B 108.7 . . ?
H81A C81 H81B 107.6 . . ?
C106 C105 C103 118.8(6) . . ?
C106 C105 H10G 107.6 . . ?
C103 C105 H10G 107.6 . . ?
C106 C105 H10H 107.6 . . ?
C103 C105 H10H 107.6 . . ?
H10G C105 H10H 107.0 . . ?
C78 C77 C58 116.1(7) . . ?
C78 C77 H77A 108.3 . . ?
C58 C77 H77A 108.3 . . ?
C78 C77 H77B 108.3 . . ?
C58 C77 H77B 108.3 . . ?
H77A C77 H77B 107.4 . . ?
C99 C100 C101 110.3(6) . . ?
C99 C100 H10I 109.6 . . ?
C101 C100 H10I 109.6 . . ?
C99 C100 H10J 109.6 . . ?
C101 C100 H10J 109.6 . . ?
H10I C100 H10J 108.1 . . ?
C75 C74 C73 113.3(6) . . ?
C75 C74 H74A 108.9 . . ?
C73 C74 H74A 108.9 . . ?
C75 C74 H74B 108.9 . . ?
C73 C74 H74B 108.9 . . ?
H74A C74 H74B 107.7 . . ?
C74 C75 C76 114.2(6) . . ?
C74 C75 H75A 108.7 . . ?
C76 C75 H75A 108.7 . . ?
C74 C75 H75B 108.7 . . ?
C76 C75 H75B 108.7 . . ?
H75A C75 H75B 107.6 . . ?
C83 C82 C81 116.4(9) . . ?
C83 C82 H82A 108.2 . . ?
C81 C82 H82A 108.2 . . ?
C83 C82 H82B 108.2 . . ?
C81 C82 H82B 108.2 . . ?
H82A C82 H82B 107.3 . . ?
C87 C86 C85 113.0(8) . . ?
C87 C86 H86A 109.0 . . ?
C85 C86 H86A 109.0 . . ?
C87 C86 H86B 109.0 . . ?
C85 C86 H86B 109.0 . . ?
H86A C86 H86B 107.8 . . ?
C75 C76 H76A 109.5 . . ?
C75 C76 H76B 109.5 . . ?
H76A C76 H76B 109.5 . . ?
C75 C76 H76C 109.5 . . ?
H76A C76 H76C 109.5 . . ?
H76B C76 H76C 109.5 . . ?
C79 C78 C77 115.0(8) . . ?
C79 C78 H78A 108.5 . . ?
C77 C78 H78A 108.5 . . ?
C79 C78 H78B 108.5 . . ?
C77 C78 H78B 108.5 . . ?
H78A C78 H78B 107.5 . . ?
C79 C80 H80A 109.5 . . ?
C79 C80 H80B 109.5 . . ?
H80A C80 H80B 109.5 . . ?
C79 C80 H80C 109.5 . . ?
H80A C80 H80C 109.5 . . ?
H80B C80 H80C 109.5 . . ?
C78 C79 C80 117.7(10) . . ?
C78 C79 H79A 107.9 . . ?
C80 C79 H79A 107.9 . . ?
C78 C79 H79B 107.9 . . ?
C80 C79 H79B 107.9 . . ?
H79A C79 H79B 107.2 . . ?
C86 C87 C88 108.0(12) . . ?
C86 C87 H87A 110.1 . . ?
C88 C87 H87A 110.1 . . ?
C86 C87 H87B 110.1 . . ?
C88 C87 H87B 110.1 . . ?
H87A C87 H87B 108.4 . . ?
C87 C88 H88A 109.5 . . ?
C87 C88 H88B 109.5 . . ?
H88A C88 H88B 109.5 . . ?
C87 C88 H88C 109.5 . . ?
H88A C88 H88C 109.5 . . ?
H88B C88 H88C 109.5 . . ?
C113 N3 H3A 109.5 . . ?
C113 N3 H3B 109.5 . . ?
H3A N3 H3B 109.5 . . ?
C113 N3 H3C 109.5 . . ?
H3A N3 H3C 109.5 . . ?
H3B N3 H3C 109.5 . . ?
O29 C115 O30 122.5(6) . . ?
O29 C115 C114 116.3(7) . . ?
O30 C115 C114 121.2(7) . . ?
C113 C112 C111 110.5(10) . . ?
C113 C112 C114 113.4(8) . . ?
C111 C112 C114 109.8(7) . . ?
C113 C112 C107 109.3(9) . . ?
C111 C112 C107 105.5(10) . . ?
C114 C112 C107 108.1(7) . . ?
C115 C114 C112 120.0(6) . . ?
C115 C114 H11I 107.3 . . ?
C112 C114 H11I 107.3 . . ?
C115 C114 H11J 107.3 . . ?
C112 C114 H11J 107.3 . . ?
H11I C114 H11J 106.9 . . ?
C109 C108 C107 104.9(10) . . ?
C109 C108 H10K 110.8 . . ?
C107 C108 H10K 110.8 . . ?
C109 C108 H10L 110.8 . . ?
C107 C108 H10L 110.8 . . ?
H10K C108 H10L 108.8 . . ?
C110 C109 C108 117.7(12) . . ?
C110 C109 H10M 107.9 . . ?
C108 C109 H10M 107.9 . . ?
C110 C109 H10N 107.9 . . ?
C108 C109 H10N 107.9 . . ?
H10M C109 H10N 107.2 . . ?
C112 C113 N3 126.9(10) . . ?
C112 C113 H11K 105.6 . . ?
N3 C113 H11K 105.6 . . ?
C112 C113 H11L 105.6 . . ?
N3 C113 H11L 105.6 . . ?
H11K C113 H11L 106.1 . . ?
C112 C111 C110 116.8(9) . . ?
C112 C111 H11M 108.1 . . ?
C110 C111 H11M 108.1 . . ?
C112 C111 H11N 108.1 . . ?
C110 C111 H11N 108.1 . . ?
H11M C111 H11N 107.3 . . ?
C109 C110 C111 101.0(12) . . ?
C109 C110 H11O 111.6 . . ?
C111 C110 H11O 111.6 . . ?
C109 C110 H11P 111.6 . . ?
C111 C110 H11P 111.6 . . ?
H11O C110 H11P 109.4 . . ?
C112 C107 C108 118.5(9) . . ?
C112 C107 H10O 107.7 . . ?
C108 C107 H10O 107.7 . . ?
C112 C107 H10P 107.7 . . ?
C108 C107 H10P 107.7 . . ?
H10O C107 H10P 107.1 . . ?
C127 O35 H35 109.5 . . ?
O35 C127 H12G 109.5 . . ?
O35 C127 H12H 109.5 . . ?
H12G C127 H12H 109.5 . . ?
O35 C127 H12I 109.5 . . ?
H12G C127 H12I 109.5 . . ?
H12H C127 H12I 109.5 . . ?
C126 O34 H34 109.5 . . ?
C128 O36 H36 109.5 . . ?
O36 C128 H12J 109.5 . . ?
O36 C128 H12K 109.5 . . ?
H12J C128 H12K 109.5 . . ?
O36 C128 H12L 109.5 . . ?
H12J C128 H12L 109.5 . . ?
H12K C128 H12L 109.5 . . ?
C129 O37 H37 109.5 . . ?
O37 C129 H12M 109.5 . . ?
O37 C129 H12N 109.5 . . ?
H12M C129 H12N 109.5 . . ?
O37 C129 H12O 109.5 . . ?
H12M C129 H12O 109.5 . . ?
H12N C129 H12O 109.5 . . ?
C125 O33 H33 109.5 . . ?
O34 C126 H12P 109.5 . . ?
O34 C126 H12Q 109.5 . . ?
H12P C126 H12Q 109.5 . . ?
O34 C126 H12R 109.5 . . ?
H12P C126 H12R 109.5 . . ?
H12Q C126 H12R 109.5 . . ?
O33 C125 H12S 109.5 . . ?
O33 C125 H12T 109.5 . . ?
H12S C125 H12T 109.5 . . ?
O33 C125 H12U 109.5 . . ?
H12S C125 H12U 109.5 . . ?
H12T C125 H12U 109.5 . . ?
C35A C34A H34C 109.1 . . ?
C35A C34A H34D 109.1 . . ?
H34C C34A H34D 107.9 . . ?
C34A C35A C36A 114(3) . . ?
C34A C35A H35C 108.7 . . ?
C36A C35A H35C 108.7 . . ?
C34A C35A H35D 108.7 . . ?
C36A C35A H35D 108.7 . . ?
H35C C35A H35D 107.6 . . ?
C35A C36A H36D 109.5 . . ?
C35A C36A H36E 109.5 . . ?
H36D C36A H36E 109.5 . . ?
C35A C36A H36F 109.5 . . ?
H36D C36A H36F 109.5 . . ?
H36E C36A H36F 109.5 . . ?
C42 C43 C44 114.2(12) . . ?
C42 C43 H43A 108.7 . . ?
C44 C43 H43A 108.7 . . ?
C42 C43 H43B 108.7 . . ?
C44 C43 H43B 108.7 . . ?
H43A C43 H43B 107.6 . . ?
C82 C83 C84 114(2) . . ?
C82 C83 H83A 108.7 . . ?
C84 C83 H83A 108.7 . . ?
C82 C83 H83B 108.7 . . ?
C84 C83 H83B 108.7 . . ?
H83A C83 H83B 107.6 . . ?
C83 C84 H84A 109.5 . . ?
C83 C84 H84B 109.5 . . ?
H84A C84 H84B 109.5 . . ?
C83 C84 H84C 109.5 . . ?
H84A C84 H84C 109.5 . . ?
H84B C84 H84C 109.5 . . ?
H84D C84A H84E 109.5 . . ?
H84D C84A H84F 109.5 . . ?
H84E C84A H84F 109.5 . . ?

loop_
_geom_bond_atom_site_label_1
_geom_bond_atom_site_label_2
_geom_bond_distance
_geom_bond_site_symmetry_2
_geom_bond_publ_flag
O9 C19 1.380(7) . ?
O9 H9 0.8400 . ?
O10 C24 1.385(7) . ?
O10 H10 0.8400 . ?
O1 C3 1.405(7) . ?
O1 H1 0.8400 . ?
O4 C10 1.385(7) . ?
O4 H4 0.8336 . ?
O12 C26 1.378(7) . ?
O12 H12 0.8400 . ?
O11 C25 1.366(7) . ?
O11 H11 0.8400 . ?
O8 C18 1.390(7) . ?
O8 H8 0.8400 . ?
O6 C12 1.373(7) . ?
O6 H6 0.8400 . ?
O25 C97 1.230(9) . ?
O32 C124 1.245(8) . ?
O7 C17 1.378(7) . ?
O7 H7 0.8400 . ?
O3 C5 1.383(7) . ?
O3 H3 0.8429 . ?
O2 C4 1.363(8) . ?
O2 H2 0.8400 . ?
O5 C11 1.381(7) . ?
O5 H5 0.8407 . ?
O31 C124 1.256(8) . ?
C16 C15 1.394(9) . ?
C16 C17 1.403(9) . ?
C16 C14 1.516(9) . ?
C15 C20 1.389(9) . ?
C15 H15 0.9500 . ?
C18 C17 1.376(9) . ?
C18 C19 1.383(9) . ?
C25 C24 1.387(9) . ?
C25 C26 1.388(9) . ?
C1 C2 1.384(9) . ?
C1 C6 1.397(9) . ?
C1 H25 0.9500 . ?
C14 C13 1.518(9) . ?
C14 C33 1.541(9) . ?
C14 H14 1.0000 . ?
C6 C5 1.396(9) . ?
C6 C7 1.515(9) . ?
C7 C29 1.514(9) . ?
C7 C9 1.551(9) . ?
C7 H26 1.0000 . ?
C2 C3 1.377(9) . ?
C2 C28 1.528(9) . ?
C19 C20 1.397(9) . ?
C12 C13 1.400(9) . ?
C12 C11 1.402(9) . ?
N1 C95 1.491(8) . ?
N1 H1A 0.9100 . ?
N1 H1B 0.9100 . ?
N1 H1C 0.9100 . ?
C23 C24 1.383(9) . ?
C23 C22 1.412(9) . ?
C23 C21 1.520(9) . ?
C4 C3 1.380(9) . ?
C4 C5 1.392(9) . ?
C13 C8 1.399(9) . ?
N4 C122 1.449(9) . ?
N4 H4A 0.9100 . ?
N4 H4B 0.9100 . ?
N4 H4C 0.9100 . ?
C11 C10 1.382(9) . ?
C26 C27 1.381(9) . ?
C10 C9 1.391(9) . ?
C8 C9 1.379(9) . ?
C8 H27 0.9500 . ?
C20 C21 1.529(9) . ?
C124 C123 1.513(9) . ?
C22 C27 1.384(9) . ?
C22 H22 0.9500 . ?
C93 C94 1.530(9) . ?
C93 C92 1.530(9) . ?
C93 H93A 0.9900 . ?
C93 H93B 0.9900 . ?
C27 C28 1.542(9) . ?
C28 C41 1.516(9) . ?
C28 H28 1.0000 . ?
C89 C90 1.525(9) . ?
C89 C94 1.547(9) . ?
C89 H89A 0.9900 . ?
C89 H89B 0.9900 . ?
C21 C37 1.537(9) . ?
C21 H21 1.0000 . ?
C121 C116 1.488(10) . ?
C121 C123 1.539(10) . ?
C121 C120 1.539(10) . ?
C121 C122 1.553(10) . ?
C92 C91 1.528(10) . ?
C92 H92A 0.9900 . ?
C92 H92B 0.9900 . ?
C96 C97 1.529(10) . ?
C96 C94 1.551(9) . ?
C96 H96A 0.9900 . ?
C96 H96B 0.9900 . ?
C90 C91 1.519(10) . ?
C90 H90A 0.9900 . ?
C90 H90B 0.9900 . ?
C29 C30 1.526(10) . ?
C29 H29A 0.9900 . ?
C29 H29B 0.9900 . ?
C33 C34 1.528(12) . ?
C33 H33A 0.9900 . ?
C33 H33B 0.9900 . ?
C37 C38 1.487(11) . ?
C37 H37A 0.9900 . ?
C37 H37B 0.9900 . ?
C94 C95 1.525(9) . ?
C41 C42 1.521(11) . ?
C41 H41A 0.9900 . ?
C41 H41B 0.9900 . ?
C97 O26 1.231(9) . ?
C123 H12A 0.9900 . ?
C123 H12B 0.9900 . ?
C122 H12C 0.9900 . ?
C122 H12D 0.9900 . ?
C91 H91A 0.9900 . ?
C91 H91B 0.9900 . ?
C95 H95A 0.9900 . ?
C95 H95B 0.9900 . ?
C30 C31 1.447(12) . ?
C30 H30A 0.9900 . ?
C30 H30B 0.9900 . ?
C42 C43 1.403(14) . ?
C42 H42A 0.9900 . ?
C42 H42B 0.9900 . ?
C116 C117 1.566(11) . ?
C116 H11A 0.9900 . ?
C116 H11B 0.9900 . ?
C118 C119 1.478(12) . ?
C118 C117 1.508(12) . ?
C118 H11C 0.9900 . ?
C118 H11D 0.9900 . ?
C120 C119 1.534(12) . ?
C120 H12E 0.9900 . ?
C120 H12F 0.9900 . ?
C119 H11E 0.9900 . ?
C119 H11F 0.9900 . ?
C38 C39 1.517(14) . ?
C38 H38A 0.9900 . ?
C38 H38B 0.9900 . ?
C117 H11G 0.9900 . ?
C117 H11H 0.9900 . ?
C39 C40 1.479(15) . ?
C39 H39A 0.9900 . ?
C39 H39B 0.9900 . ?
C34 C35 1.487(15) . ?
C34 H34A 0.9900 . ?
C34 H34B 0.9900 . ?
C44 C43 1.60(2) . ?
C44 H44A 0.9800 . ?
C44 H44B 0.9800 . ?
C44 H44C 0.9800 . ?
C31 C32 1.563(13) . ?
C31 H31A 0.9900 . ?
C31 H31B 0.9900 . ?
C40 H40A 0.9800 . ?
C40 H40B 0.9800 . ?
C40 H40C 0.9800 . ?
C32 H32A 0.9800 . ?
C32 H32B 0.9800 . ?
C32 H32C 0.9800 . ?
C36 C35 1.524(17) . ?
C36 H36A 0.9800 . ?
C36 H36B 0.9800 . ?
C36 H36C 0.9800 . ?
C35 H35A 0.9900 . ?
C35 H35B 0.9900 . ?
O19 C61 1.404(7) . ?
O19 H19 0.8400 . ?
O15 C49 1.389(7) . ?
O15 H15A 0.8400 . ?
O22 C68 1.381(7) . ?
O22 H22A 0.8400 . ?
O21 C63 1.386(7) . ?
O21 H21A 0.8400 . ?
O16 C54 1.380(7) . ?
O16 H16 0.8400 . ?
O23 C69 1.383(7) . ?
O23 H23 0.8400 . ?
O14 C48 1.389(7) . ?
O14 H14A 0.8400 . ?
O27 C106 1.244(8) . ?
O18 C56 1.382(7) . ?
O18 H18 0.8400 . ?
O24 C70 1.378(7) . ?
O24 H24 0.8400 . ?
O13 C47 1.383(7) . ?
O13 H13 0.8400 . ?
O20 C62 1.363(7) . ?
O20 H20 0.8400 . ?
O17 C55 1.379(7) . ?
O17 H17 0.8400 . ?
C48 C47 1.366(9) . ?
C48 C49 1.396(9) . ?
C46 C47 1.394(9) . ?
C46 C45 1.401(8) . ?
C46 C72 1.527(8) . ?
N2 C104 1.501(8) . ?
N2 H2A 0.9100 . ?
N2 H2B 0.9100 . ?
N2 H2C 0.9100 . ?
C45 C50 1.380(8) . ?
C45 H45 0.9500 . ?
C70 C69 1.393(9) . ?
C70 C71 1.402(9) . ?
O28 C106 1.275(8) . ?
C64 C59 1.390(9) . ?
C64 C63 1.391(9) . ?
C64 C65 1.548(9) . ?
C57 C52 1.385(8) . ?
C57 C56 1.390(9) . ?
C57 C58 1.532(9) . ?
C71 C66 1.391(9) . ?
C71 C72 1.528(9) . ?
C54 C55 1.373(8) . ?
C54 C53 1.388(9) . ?
C55 C56 1.397(9) . ?
C61 C62 1.371(9) . ?
C61 C60 1.385(9) . ?
C68 C69 1.392(9) . ?
C68 C67 1.397(9) . ?
C65 C67 1.522(9) . ?
C65 C81 1.533(10) . ?
C65 H65 1.0000 . ?
C66 C67 1.390(9) . ?
C66 H66 0.9500 . ?
C62 C63 1.393(9) . ?
C59 C60 1.388(9) . ?
C59 H59 0.9500 . ?
C52 C53 1.391(9) . ?
C52 H52 0.9500 . ?
C50 C49 1.386(9) . ?
C50 C51 1.535(8) . ?
C72 C85 1.523(9) . ?
C72 H72 1.0000 . ?
C53 C51 1.529(8) . ?
C101 C102 1.510(9) . ?
C101 C100 1.534(10) . ?
C101 H10A 0.9900 . ?
C101 H10B 0.9900 . ?
C60 C58 1.526(8) . ?
C106 C105 1.511(9) . ?
C103 C102 1.530(9) . ?
C103 C104 1.535(9) . ?
C103 C105 1.549(9) . ?
C103 C98 1.551(9) . ?
C51 C73 1.534(9) . ?
C51 H51 1.0000 . ?
C85 C86 1.523(10) . ?
C85 H85A 0.9900 . ?
C85 H85B 0.9900 . ?
C102 H10C 0.9900 . ?
C102 H10D 0.9900 . ?
C73 C74 1.525(9) . ?
C73 H73A 0.9900 . ?
C73 H73B 0.9900 . ?
C58 C77 1.521(9) . ?
C58 H58 1.0000 . ?
C98 C99 1.525(9) . ?
C98 H98A 0.9900 . ?
C98 H98B 0.9900 . ?
C99 C100 1.524(10) . ?
C99 H99A 0.9900 . ?
C99 H99B 0.9900 . ?
C104 H10E 0.9900 . ?
C104 H10F 0.9900 . ?
C81 C82 1.522(11) . ?
C81 H81A 0.9900 . ?
C81 H81B 0.9900 . ?
C105 H10G 0.9900 . ?
C105 H10H 0.9900 . ?
C77 C78 1.510(10) . ?
C77 H77A 0.9900 . ?
C77 H77B 0.9900 . ?
C100 H10I 0.9900 . ?
C100 H10J 0.9900 . ?
C74 C75 1.502(10) . ?
C74 H74A 0.9900 . ?
C74 H74B 0.9900 . ?
C75 C76 1.517(10) . ?
C75 H75A 0.9900 . ?
C75 H75B 0.9900 . ?
C82 C83 1.440(14) . ?
C82 H82A 0.9900 . ?
C82 H82B 0.9900 . ?
C86 C87 1.474(14) . ?
C86 H86A 0.9900 . ?
C86 H86B 0.9900 . ?
C76 H76A 0.9800 . ?
C76 H76B 0.9800 . ?
C76 H76C 0.9800 . ?
C78 C79 1.448(13) . ?
C78 H78A 0.9900 . ?
C78 H78B 0.9900 . ?
C80 C79 1.502(14) . ?
C80 H80A 0.9800 . ?
C80 H80B 0.9800 . ?
C80 H80C 0.9800 . ?
C79 H79A 0.9900 . ?
C79 H79B 0.9900 . ?
C87 C88 1.531(18) . ?
C87 H87A 0.9900 . ?
C87 H87B 0.9900 . ?
C88 H88A 0.9800 . ?
C88 H88B 0.9800 . ?
C88 H88C 0.9800 . ?
O30 C115 1.264(8) . ?
O29 C115 1.230(8) . ?
N3 C113 1.419(12) . ?
N3 H3A 0.9100 . ?
N3 H3B 0.9100 . ?
N3 H3C 0.9100 . ?
C115 C114 1.512(10) . ?
C112 C113 1.414(12) . ?
C112 C111 1.509(14) . ?
C112 C114 1.531(10) . ?
C112 C107 1.537(12) . ?
C114 H11I 0.9900 . ?
C114 H11J 0.9900 . ?
C108 C109 1.546(18) . ?
C108 C107 1.585(15) . ?
C108 H10K 0.9900 . ?
C108 H10L 0.9900 . ?
C109 C110 1.431(16) . ?
C109 H10M 0.9900 . ?
C109 H10N 0.9900 . ?
C113 H11K 0.9900 . ?
C113 H11L 0.9900 . ?
C111 C110 1.576(15) . ?
C111 H11M 0.9900 . ?
C111 H11N 0.9900 . ?
C110 H11O 0.9900 . ?
C110 H11P 0.9900 . ?
C107 H10O 0.9900 . ?
C107 H10P 0.9900 . ?
O35 C127 1.407(11) . ?
O35 H35 0.8400 . ?
C127 H12G 0.9800 . ?
C127 H12H 0.9800 . ?
C127 H12I 0.9800 . ?
O34 C126 1.433(11) . ?
O34 H34 0.8400 . ?
O36 C128 1.457(14) . ?
O36 H36 0.8400 . ?
C128 H12J 0.9800 . ?
C128 H12K 0.9800 . ?
C128 H12L 0.9800 . ?
O37 C129 1.391(10) . ?
O37 H37 0.8400 . ?
C129 H12M 0.9800 . ?
C129 H12N 0.9800 . ?
C129 H12O 0.9800 . ?
O33 C125 1.416(19) . ?
O33 H33 0.8400 . ?
C126 H12P 0.9800 . ?
C126 H12Q 0.9800 . ?
C126 H12R 0.9800 . ?
C125 H12S 0.9800 . ?
C125 H12T 0.9800 . ?
C125 H12U 0.9800 . ?
C34A C35A 1.42(4) . ?
C34A H34C 0.9900 . ?
C34A H34D 0.9900 . ?
C35A C36A 1.564(19) . ?
C35A H35C 0.9900 . ?
C35A H35D 0.9900 . ?
C36A H36D 0.9800 . ?
C36A H36E 0.9800 . ?
C36A H36F 0.9800 . ?
C43 H43A 0.9900 . ?
C43 H43B 0.9900 . ?
C83 C84 1.566(19) . ?
C83 H83A 0.9900 . ?
C83 H83B 0.9900 . ?
C84 H84A 0.9800 . ?
C84 H84B 0.9800 . ?
C84 H84C 0.9800 . ?
C84A H84D 0.9800 . ?
C84A H84E 0.9800 . ?
C84A H84F 0.9800 . ?

loop_
_geom_torsion_atom_site_label_1
_geom_torsion_atom_site_label_2
_geom_torsion_atom_site_label_3
_geom_torsion_atom_site_label_4
_geom_torsion
_geom_torsion_site_symmetry_1
_geom_torsion_site_symmetry_2
_geom_torsion_site_symmetry_3
_geom_torsion_site_symmetry_4
_geom_torsion_publ_flag
C17 C16 C15 C20 2.6(9) . . . . ?
C14 C16 C15 C20 -178.4(6) . . . . ?
C15 C16 C14 C13 -78.5(8) . . . . ?
C17 C16 C14 C13 100.5(7) . . . . ?
C15 C16 C14 C33 49.8(8) . . . . ?
C17 C16 C14 C33 -131.3(6) . . . . ?
C2 C1 C6 C5 -1.2(9) . . . . ?
C2 C1 C6 C7 178.3(6) . . . . ?
C5 C6 C7 C29 132.2(6) . . . . ?
C1 C6 C7 C29 -47.3(8) . . . . ?
C5 C6 C7 C9 -98.6(7) . . . . ?
C1 C6 C7 C9 82.0(7) . . . . ?
C6 C1 C2 C3 1.7(9) . . . . ?
C6 C1 C2 C28 -176.1(6) . . . . ?
C17 C18 C19 O9 176.0(6) . . . . ?
O8 C18 C19 O9 0.1(9) . . . . ?
C17 C18 C19 C20 0.0(9) . . . . ?
O8 C18 C19 C20 -175.8(6) . . . . ?
C22 C23 C24 O10 -179.8(5) . . . . ?
C21 C23 C24 O10 0.3(9) . . . . ?
C22 C23 C24 C25 0.0(9) . . . . ?
C21 C23 C24 C25 -180.0(5) . . . . ?
O11 C25 C24 C23 179.3(6) . . . . ?
C26 C25 C24 C23 -1.8(9) . . . . ?
O11 C25 C24 O10 -0.9(8) . . . . ?
C26 C25 C24 O10 178.0(5) . . . . ?
O6 C12 C13 C8 -179.8(6) . . . . ?
C11 C12 C13 C8 2.0(9) . . . . ?
O6 C12 C13 C14 1.1(9) . . . . ?
C11 C12 C13 C14 -177.1(6) . . . . ?
C16 C14 C13 C8 94.3(7) . . . . ?
C33 C14 C13 C8 -32.8(8) . . . . ?
C16 C14 C13 C12 -86.6(7) . . . . ?
C33 C14 C13 C12 146.3(6) . . . . ?
O6 C12 C11 O5 -1.0(8) . . . . ?
C13 C12 C11 O5 177.4(5) . . . . ?
O6 C12 C11 C10 -179.4(6) . . . . ?
C13 C12 C11 C10 -1.1(9) . . . . ?
O11 C25 C26 O12 1.3(8) . . . . ?
C24 C25 C26 O12 -177.6(5) . . . . ?
O11 C25 C26 C27 -178.2(5) . . . . ?
C24 C25 C26 C27 2.9(9) . . . . ?
O5 C11 C10 O4 1.3(9) . . . . ?
C12 C11 C10 O4 179.7(6) . . . . ?
O5 C11 C10 C9 -179.6(6) . . . . ?
C12 C11 C10 C9 -1.3(9) . . . . ?
C12 C13 C8 C9 -0.6(9) . . . . ?
C14 C13 C8 C9 178.4(6) . . . . ?
C16 C15 C20 C19 -1.8(9) . . . . ?
C16 C15 C20 C21 -179.3(6) . . . . ?
O9 C19 C20 C15 -175.7(5) . . . . ?
C18 C19 C20 C15 0.4(9) . . . . ?
O9 C19 C20 C21 1.8(9) . . . . ?
C18 C19 C20 C21 177.9(6) . . . . ?
C13 C8 C9 C10 -1.6(9) . . . . ?
C13 C8 C9 C7 177.1(6) . . . . ?
C11 C10 C9 C8 2.5(9) . . . . ?
O4 C10 C9 C8 -178.4(5) . . . . ?
C11 C10 C9 C7 -176.2(5) . . . . ?
O4 C10 C9 C7 2.9(9) . . . . ?
C29 C7 C9 C8 34.1(8) . . . . ?
C6 C7 C9 C8 -94.3(7) . . . . ?
C29 C7 C9 C10 -147.2(6) . . . . ?
C6 C7 C9 C10 84.4(7) . . . . ?
C24 C23 C22 C27 0.8(9) . . . . ?
C21 C23 C22 C27 -179.2(5) . . . . ?
O12 C26 C27 C22 178.4(5) . . . . ?
C25 C26 C27 C22 -2.1(9) . . . . ?
O12 C26 C27 C28 -3.7(9) . . . . ?
C25 C26 C27 C28 175.9(6) . . . . ?
C23 C22 C27 C26 0.2(9) . . . . ?
C23 C22 C27 C28 -177.7(5) . . . . ?
C3 C2 C28 C41 -130.5(6) . . . . ?
C1 C2 C28 C41 47.2(8) . . . . ?
C3 C2 C28 C27 100.5(7) . . . . ?
C1 C2 C28 C27 -81.8(7) . . . . ?
C26 C27 C28 C41 150.4(6) . . . . ?
C22 C27 C28 C41 -31.8(8) . . . . ?
C26 C27 C28 C2 -82.3(7) . . . . ?
C22 C27 C28 C2 95.6(7) . . . . ?
C1 C2 C3 C4 -0.6(9) . . . . ?
C28 C2 C3 C4 177.3(6) . . . . ?
C1 C2 C3 O1 178.3(5) . . . . ?
C28 C2 C3 O1 -3.8(9) . . . . ?
O2 C4 C3 C2 178.1(6) . . . . ?
C5 C4 C3 C2 -1.0(9) . . . . ?
O2 C4 C3 O1 -0.9(9) . . . . ?
C5 C4 C3 O1 -180.0(5) . . . . ?
C19 C18 C17 O7 -178.2(6) . . . . ?
O8 C18 C17 O7 -2.1(9) . . . . ?
C19 C18 C17 C16 0.9(10) . . . . ?
O8 C18 C17 C16 177.1(5) . . . . ?
C15 C16 C17 C18 -2.2(9) . . . . ?
C14 C16 C17 C18 178.8(6) . . . . ?
C15 C16 C17 O7 177.0(5) . . . . ?
C14 C16 C17 O7 -2.0(9) . . . . ?
O2 C4 C5 O3 1.4(9) . . . . ?
C3 C4 C5 O3 -179.6(5) . . . . ?
O2 C4 C5 C6 -177.5(6) . . . . ?
C3 C4 C5 C6 1.5(9) . . . . ?
C1 C6 C5 O3 -179.4(5) . . . . ?
C7 C6 C5 O3 1.2(9) . . . . ?
C1 C6 C5 C4 -0.5(9) . . . . ?
C7 C6 C5 C4 -179.9(6) . . . . ?
C24 C23 C21 C20 81.1(7) . . . . ?
C22 C23 C21 C20 -98.8(7) . . . . ?
C24 C23 C21 C37 -150.1(6) . . . . ?
C22 C23 C21 C37 29.9(8) . . . . ?
C15 C20 C21 C23 78.9(7) . . . . ?
C19 C20 C21 C23 -98.6(7) . . . . ?
C15 C20 C21 C37 -50.5(8) . . . . ?
C19 C20 C21 C37 132.0(6) . . . . ?
C94 C93 C92 C91 55.7(8) . . . . ?
C94 C89 C90 C91 -54.6(8) . . . . ?
C6 C7 C29 C30 -53.5(8) . . . . ?
C9 C7 C29 C30 179.7(6) . . . . ?
C16 C14 C33 C34 162.2(7) . . . . ?
C13 C14 C33 C34 -70.3(8) . . . . ?
C23 C21 C37 C38 166.2(7) . . . . ?
C20 C21 C37 C38 -67.0(8) . . . . ?
C92 C93 C94 C95 -167.6(6) . . . . ?
C92 C93 C94 C89 -51.7(7) . . . . ?
C92 C93 C94 C96 66.7(7) . . . . ?
C90 C89 C94 C95 170.5(6) . . . . ?
C90 C89 C94 C93 51.8(7) . . . . ?
C90 C89 C94 C96 -69.9(7) . . . . ?
C97 C96 C94 C95 -75.0(8) . . . . ?
C97 C96 C94 C93 49.9(8) . . . . ?
C97 C96 C94 C89 169.4(6) . . . . ?
C2 C28 C41 C42 170.6(6) . . . . ?
C27 C28 C41 C42 -63.5(8) . . . . ?
C94 C96 C97 O25 38.7(10) . . . . ?
C94 C96 C97 O26 -149.0(8) . . . . ?
O32 C124 C123 C121 -108.5(8) . . . . ?
O31 C124 C123 C121 71.7(9) . . . . ?
C116 C121 C123 C124 66.2(8) . . . . ?
C120 C121 C123 C124 -175.3(7) . . . . ?
C122 C121 C123 C124 -55.0(9) . . . . ?
C116 C121 C122 N4 -156.8(6) . . . . ?
C123 C121 C122 N4 -37.0(9) . . . . ?
C120 C121 C122 N4 81.1(8) . . . . ?
C89 C90 C91 C92 55.1(8) . . . . ?
C93 C92 C91 C90 -56.1(8) . . . . ?
C93 C94 C95 N1 -49.4(7) . . . . ?
C89 C94 C95 N1 -167.0(5) . . . . ?
C96 C94 C95 N1 76.6(7) . . . . ?
C7 C29 C30 C31 -58.4(10) . . . . ?
C28 C41 C42 C43 -72.9(10) . . . . ?
C123 C121 C116 C117 169.0(7) . . . . ?
C120 C121 C116 C117 53.2(9) . . . . ?
C122 C121 C116 C117 -68.7(9) . . . . ?
C116 C121 C120 C119 -52.7(9) . . . . ?
C123 C121 C120 C119 -169.4(7) . . . . ?
C122 C121 C120 C119 69.2(9) . . . . ?
C117 C118 C119 C120 -54.4(10) . . . . ?
C121 C120 C119 C118 53.1(10) . . . . ?
C21 C37 C38 C39 178.9(9) . . . . ?
C119 C118 C117 C116 52.8(10) . . . . ?
C121 C116 C117 C118 -52.8(10) . . . . ?
C37 C38 C39 C40 61.4(15) . . . . ?
C14 C33 C34 C35 172.4(8) . . . . ?
C29 C30 C31 C32 178.6(8) . . . . ?
C33 C34 C35 C36 -72.5(13) . . . . ?
C47 C46 C45 C50 1.8(9) . . . . ?
C72 C46 C45 C50 -179.4(5) . . . . ?
O24 C70 C71 C66 -178.3(6) . . . . ?
C69 C70 C71 C66 2.3(9) . . . . ?
O24 C70 C71 C72 3.0(9) . . . . ?
C69 C70 C71 C72 -176.4(6) . . . . ?
O16 C54 C55 O17 -1.4(9) . . . . ?
C53 C54 C55 O17 -178.5(6) . . . . ?
O16 C54 C55 C56 177.8(5) . . . . ?
C53 C54 C55 C56 0.7(9) . . . . ?
C52 C57 C56 O18 178.5(5) . . . . ?
C58 C57 C56 O18 -4.5(8) . . . . ?
C52 C57 C56 C55 -2.5(9) . . . . ?
C58 C57 C56 C55 174.5(5) . . . . ?
C54 C55 C56 O18 -178.7(5) . . . . ?
O17 C55 C56 O18 0.5(9) . . . . ?
C54 C55 C56 C57 2.3(9) . . . . ?
O17 C55 C56 C57 -178.5(5) . . . . ?
C59 C64 C65 C67 81.7(7) . . . . ?
C63 C64 C65 C67 -97.8(7) . . . . ?
C59 C64 C65 C81 -47.3(8) . . . . ?
C63 C64 C65 C81 133.2(6) . . . . ?
C70 C71 C66 C67 -2.6(9) . . . . ?
C72 C71 C66 C67 176.0(6) . . . . ?
C60 C61 C62 O20 178.4(6) . . . . ?
O19 C61 C62 O20 -2.5(9) . . . . ?
C60 C61 C62 C63 0.1(10) . . . . ?
O19 C61 C62 C63 179.2(5) . . . . ?
C63 C64 C59 C60 -2.5(9) . . . . ?
C65 C64 C59 C60 178.0(6) . . . . ?
C56 C57 C52 C53 -0.1(9) . . . . ?
C58 C57 C52 C53 -177.0(6) . . . . ?
C46 C45 C50 C49 -1.7(9) . . . . ?
C46 C45 C50 C51 -179.2(5) . . . . ?
O22 C68 C69 O23 0.6(9) . . . . ?
C67 C68 C69 O23 178.5(6) . . . . ?
O22 C68 C69 C70 178.9(6) . . . . ?
C67 C68 C69 C70 -3.2(9) . . . . ?
O24 C70 C69 O23 -0.5(8) . . . . ?
C71 C70 C69 O23 178.9(5) . . . . ?
O24 C70 C69 C68 -178.9(5) . . . . ?
C71 C70 C69 C68 0.6(9) . . . . ?
O14 C48 C47 O13 -1.8(9) . . . . ?
C49 C48 C47 O13 -179.3(5) . . . . ?
O14 C48 C47 C46 177.5(5) . . . . ?
C49 C48 C47 C46 0.0(9) . . . . ?
C45 C46 C47 C48 -0.9(9) . . . . ?
C72 C46 C47 C48 -179.7(6) . . . . ?
C45 C46 C47 O13 178.4(5) . . . . ?
C72 C46 C47 O13 -0.4(8) . . . . ?
C47 C46 C72 C85 -132.2(6) . . . . ?
C45 C46 C72 C85 49.0(8) . . . . ?
C47 C46 C72 C71 99.1(7) . . . . ?
C45 C46 C72 C71 -79.7(7) . . . . ?
C66 C71 C72 C85 -32.6(8) . . . . ?
C70 C71 C72 C85 146.0(6) . . . . ?
C66 C71 C72 C46 95.7(7) . . . . ?
C70 C71 C72 C46 -85.7(7) . . . . ?
C55 C54 C53 C52 -3.2(9) . . . . ?
O16 C54 C53 C52 180.0(6) . . . . ?
C55 C54 C53 C51 178.7(5) . . . . ?
O16 C54 C53 C51 1.9(9) . . . . ?
C57 C52 C53 C54 3.0(9) . . . . ?
C57 C52 C53 C51 -179.0(5) . . . . ?
C62 C61 C60 C59 -0.8(9) . . . . ?
O19 C61 C60 C59 -179.9(5) . . . . ?
C62 C61 C60 C58 178.2(6) . . . . ?
O19 C61 C60 C58 -0.8(9) . . . . ?
C64 C59 C60 C61 2.1(9) . . . . ?
C64 C59 C60 C58 -177.0(5) . . . . ?
C45 C50 C49 O15 -174.7(5) . . . . ?
C51 C50 C49 O15 2.8(9) . . . . ?
C45 C50 C49 C48 0.7(9) . . . . ?
C51 C50 C49 C48 178.3(5) . . . . ?
C47 C48 C49 C50 0.1(9) . . . . ?
O14 C48 C49 C50 -177.2(5) . . . . ?
C47 C48 C49 O15 175.5(6) . . . . ?
O14 C48 C49 O15 -1.9(9) . . . . ?
C54 C53 C51 C73 -149.8(6) . . . . ?
C52 C53 C51 C73 32.2(8) . . . . ?
C54 C53 C51 C50 81.7(7) . . . . ?
C52 C53 C51 C50 -96.3(7) . . . . ?
C45 C50 C51 C53 77.2(7) . . . . ?
C49 C50 C51 C53 -100.3(6) . . . . ?
C45 C50 C51 C73 -51.6(8) . . . . ?
C49 C50 C51 C73 130.9(6) . . . . ?
C46 C72 C85 C86 59.3(8) . . . . ?
C71 C72 C85 C86 -173.0(6) . . . . ?
C100 C101 C102 C103 56.8(7) . . . . ?
C104 C103 C102 C101 -167.0(5) . . . . ?
C105 C103 C102 C101 66.7(7) . . . . ?
C98 C103 C102 C101 -52.9(7) . . . . ?
C71 C66 C67 C68 0.1(9) . . . . ?
C71 C66 C67 C65 178.2(6) . . . . ?
O22 C68 C67 C66 -179.2(5) . . . . ?
C69 C68 C67 C66 2.8(9) . . . . ?
O22 C68 C67 C65 2.7(9) . . . . ?
C69 C68 C67 C65 -175.3(6) . . . . ?
C81 C65 C67 C66 35.6(8) . . . . ?
C64 C65 C67 C66 -92.1(7) . . . . ?
C81 C65 C67 C68 -146.3(6) . . . . ?
C64 C65 C67 C68 85.9(7) . . . . ?
C59 C64 C63 O21 -179.4(6) . . . . ?
C65 C64 C63 O21 0.1(9) . . . . ?
C59 C64 C63 C62 1.7(9) . . . . ?
C65 C64 C63 C62 -178.8(6) . . . . ?
O20 C62 C63 O21 2.1(9) . . . . ?
C61 C62 C63 O21 -179.5(6) . . . . ?
O20 C62 C63 C64 -178.9(6) . . . . ?
C61 C62 C63 C64 -0.6(9) . . . . ?
C53 C51 C73 C74 173.6(5) . . . . ?
C50 C51 C73 C74 -59.5(7) . . . . ?
C61 C60 C58 C77 -132.2(6) . . . . ?
C59 C60 C58 C77 46.8(8) . . . . ?
C61 C60 C58 C57 98.4(7) . . . . ?
C59 C60 C58 C57 -82.6(7) . . . . ?
C52 C57 C58 C77 -32.1(8) . . . . ?
C56 C57 C58 C77 151.1(6) . . . . ?
C52 C57 C58 C60 95.8(7) . . . . ?
C56 C57 C58 C60 -81.0(7) . . . . ?
C102 C103 C98 C99 51.8(7) . . . . ?
C104 C103 C98 C99 170.2(6) . . . . ?
C105 C103 C98 C99 -69.6(7) . . . . ?
C103 C98 C99 C100 -53.9(8) . . . . ?
C102 C103 C104 N2 -53.1(7) . . . . ?
C105 C103 C104 N2 72.8(7) . . . . ?
C98 C103 C104 N2 -169.5(5) . . . . ?
C67 C65 C81 C82 173.3(6) . . . . ?
C64 C65 C81 C82 -60.1(8) . . . . ?
O27 C106 C105 C103 54.7(9) . . . . ?
O28 C106 C105 C103 -122.6(7) . . . . ?
C102 C103 C105 C106 47.4(8) . . . . ?
C104 C103 C105 C106 -78.3(7) . . . . ?
C98 C103 C105 C106 166.5(6) . . . . ?
C60 C58 C77 C78 167.8(6) . . . . ?
C57 C58 C77 C78 -65.3(8) . . . . ?
C98 C99 C100 C101 53.5(8) . . . . ?
C102 C101 C100 C99 -55.3(8) . . . . ?
C51 C73 C74 C75 -167.9(6) . . . . ?
C73 C74 C75 C76 -173.2(7) . . . . ?
C65 C81 C82 C83 -175.7(11) . . . . ?
C72 C85 C86 C87 62.7(11) . . . . ?
C58 C77 C78 C79 -68.9(10) . . . . ?
C77 C78 C79 C80 -163.2(10) . . . . ?
C85 C86 C87 C88 174.7(12) . . . . ?
O29 C115 C114 C112 -130.1(9) . . . . ?
O30 C115 C114 C112 50.7(12) . . . . ?
C113 C112 C114 C115 -75.9(12) . . . . ?
C111 C112 C114 C115 48.2(12) . . . . ?
C107 C112 C114 C115 162.8(10) . . . . ?
C107 C108 C109 C110 -58.4(16) . . . . ?
C111 C112 C113 N3 -74.9(15) . . . . ?
C114 C112 C113 N3 48.8(18) . . . . ?
C107 C112 C113 N3 169.4(13) . . . . ?
C113 C112 C111 C110 -61.6(14) . . . . ?
C114 C112 C111 C110 172.6(10) . . . . ?
C107 C112 C111 C110 56.4(14) . . . . ?
C108 C109 C110 C111 65.6(15) . . . . ?
C112 C111 C110 C109 -65.4(15) . . . . ?
C113 C112 C107 C108 72.5(16) . . . . ?
C111 C112 C107 C108 -46.3(14) . . . . ?
C114 C112 C107 C108 -163.7(11) . . . . ?
C109 C108 C107 C112 45.4(15) . . . . ?
C41 C42 C43 C44 -167.3(11) . . . . ?
C81 C82 C83 C84 24(3) . . . . ?
